data_1572977
loop_
_publ_author_name
'Liu, Qingxin'
'Kosaka, Wataru'
'Miyasaka, Hitoshi'

_publ_section_title
;
 Dynamic spin reordering in a hybrid layered ferrimagnet with intercalated
 biferrocenium radicals.
;
_journal_issue 46
_journal_name_full 'Chemical science'
_journal_page_first 19411
_journal_page_last 19419
_journal_paper_doi 10.1039/d4sc04722b
_journal_volume 15
_journal_year 2024
_chemical_formula_moiety 'C68 H10 F34 N4 O16 Ru4, 2(C10 H9 Fe)'
_chemical_formula_sum 'C88 H28 F34 Fe2 N4 O16 Ru4'
_chemical_formula_weight 2559.12
_space_group_crystal_system triclinic
_space_group_IT_number 2
_space_group_name_Hall '-P 1'
_space_group_name_H-M_alt 'P -1'
_atom_sites_solution_hydrogens geom
_atom_sites_solution_primary dual
_audit_creation_date 2023-12-07
_audit_creation_method
;
Olex2 1.5
(compiled 2023.03.06 svn.rbb2c1857 for OlexSys, GUI svn.r6748)
;
_audit_update_record
;
2024-07-16 deposited with the CCDC.	2024-10-30 downloaded from the CCDC.
;
_cell_angle_alpha 76.436(2)
_cell_angle_beta 71.465(2)
_cell_angle_gamma 89.910(2)
_cell_formula_units_Z 2
_cell_length_a 15.6986(3)
_cell_length_b 17.2101(3)
_cell_length_c 17.6280(3)
_cell_measurement_reflns_used 22074
_cell_measurement_temperature 102.1
_cell_measurement_theta_max 29.6850
_cell_measurement_theta_min 1.5110
_cell_volume 4375.87(15)
_computing_cell_refinement 'CrysAlisPro 1.171.41.89a (Rigaku OD, 2020)'
_computing_data_collection 'CrysAlisPro 1.171.41.89a (Rigaku OD, 2020)'
_computing_data_reduction 'CrysAlisPro 1.171.41.89a (Rigaku OD, 2020)'
_computing_molecular_graphics 'Olex2 1.5 (Dolomanov et al., 2009)'
_computing_publication_material 'Olex2 1.5 (Dolomanov et al., 2009)'
_computing_structure_refinement 'SHELXL 2018/3 (Sheldrick, 2015)'
_computing_structure_solution 'SHELXT 2018/2 (Sheldrick, 2018)'
_diffrn_ambient_temperature 102.1
_diffrn_detector 'Hybrid Pixel Array Detector'
_diffrn_detector_area_resol_mean 10.0000
_diffrn_detector_type HyPix
_diffrn_measured_fraction_theta_full 1.000
_diffrn_measured_fraction_theta_max 0.838
_diffrn_measurement_details
;
List of Runs (angles in degrees, time in seconds):

  # Type    Start    End  Width  t~exp~   \w     \q     \k     \f   Frames
#--------------------------------------------------------------------------
  1  \w    -66.00  53.00   0.50   20.00    --   15.95 -39.00  53.00  238
  2  \w    -22.00  90.00   0.50   20.00    --   15.95  39.00-152.00  224
  3  \w    -94.00 -44.00   0.50   20.00    --  -15.48 -77.00-120.00  100
  4  \w   -104.00 -51.00   0.50   20.00    --  -15.48-179.00 -60.00  106
  5  \w    -73.00 -48.00   0.50   20.00    --  -15.48 179.00  30.00   50
  6  \w    -21.00  18.00   0.50   20.00    --  -15.48 -77.00-120.00   78
  7  \w     58.00  84.00   0.50   20.00    --   15.95 179.00  30.00   52
  8  \w    -11.00  40.00   0.50   20.00    --   15.95 -99.00 -30.00  102
  9  \w    -18.00  82.00   0.50   20.00    --   15.95  77.00-120.00  200
;
_diffrn_measurement_device 'four-circle diffractometer'
_diffrn_measurement_device_type 'ROD, Synergy Custom system, HyPix'
_diffrn_measurement_method '\w scans'
_diffrn_orient_matrix_type 'CrysAlisPro convention (1999,Acta A55,543-557)'
_diffrn_orient_matrix_UB_11 0.0461263000
_diffrn_orient_matrix_UB_12 0.0133998000
_diffrn_orient_matrix_UB_13 -0.0204858000
_diffrn_orient_matrix_UB_21 -0.0003991000
_diffrn_orient_matrix_UB_22 -0.0163159000
_diffrn_orient_matrix_UB_23 -0.0332987000
_diffrn_orient_matrix_UB_31 -0.0125533000
_diffrn_orient_matrix_UB_32 0.0369195000
_diffrn_orient_matrix_UB_33 -0.0197341000
_diffrn_radiation_monochromator mirror
_diffrn_radiation_probe x-ray
_diffrn_radiation_type 'Mo K\a'
_diffrn_radiation_wavelength 0.71073
_diffrn_reflns_av_R_equivalents 0.0518
_diffrn_reflns_av_unetI/netI 0.0639
_diffrn_reflns_Laue_measured_fraction_full 1.000
_diffrn_reflns_Laue_measured_fraction_max 0.838
_diffrn_reflns_limit_h_max 21
_diffrn_reflns_limit_h_min -21
_diffrn_reflns_limit_k_max 22
_diffrn_reflns_limit_k_min -23
_diffrn_reflns_limit_l_max 21
_diffrn_reflns_limit_l_min -24
_diffrn_reflns_number 54325
_diffrn_reflns_point_group_measured_fraction_full 1.000
_diffrn_reflns_point_group_measured_fraction_max 0.838
_diffrn_reflns_theta_full 25.242
_diffrn_reflns_theta_max 29.722
_diffrn_reflns_theta_min 1.521
_diffrn_source 'Rotating-anode X-ray tube'
_diffrn_source_type 'Rigaku (Mo) X-ray Source'
_exptl_absorpt_coefficient_mu 1.139
_exptl_absorpt_correction_T_max 1.00000
_exptl_absorpt_correction_T_min 0.72626
_exptl_absorpt_correction_type multi-scan
_exptl_absorpt_process_details
;
CrysAlisPro 1.171.41.89a (Rigaku Oxford Diffraction, 2020)
Empirical absorption correction using spherical harmonics,
implemented in SCALE3 ABSPACK scaling algorithm.
;
_exptl_crystal_colour black
_exptl_crystal_colour_primary black
_exptl_crystal_density_diffrn 1.942
_exptl_crystal_description block
_exptl_crystal_F_000 2492
_exptl_crystal_size_max 0.1
_exptl_crystal_size_mid 0.09
_exptl_crystal_size_min 0.08
_refine_diff_density_max 1.566
_refine_diff_density_min -1.139
_refine_diff_density_rms 0.111
_refine_ls_extinction_method none
_refine_ls_goodness_of_fit_ref 1.025
_refine_ls_hydrogen_treatment constr
_refine_ls_matrix_type full
_refine_ls_number_parameters 1333
_refine_ls_number_reflns 20837
_refine_ls_number_restraints 12
_refine_ls_restrained_S_all 1.026
_refine_ls_R_factor_all 0.0603
_refine_ls_R_factor_gt 0.0394
_refine_ls_shift/su_max 0.002
_refine_ls_shift/su_mean 0.000
_refine_ls_structure_factor_coef Fsqd
_refine_ls_weighting_details 'w=1/[\s^2^(Fo^2^)+(0.0362P)^2^+2.8914P] where P=(Fo^2^+2Fc^2^)/3'
_refine_ls_weighting_scheme calc
_refine_ls_wR_factor_gt 0.0865
_refine_ls_wR_factor_ref 0.0923
_reflns_Friedel_coverage 0.000
_reflns_number_gt 15955
_reflns_number_total 20837
_reflns_threshold_expression 'I > 2\s(I)'
_cod_data_source_file d4sc04722b2.cif
_cod_data_source_block Ru2356F4_TCNQF2_Bifc
_cod_depositor_comments 'Adding full bibliography for 1572977--1572978.cif.'
_cod_database_code 1572977
_shelx_shelxl_version_number 2018/3
_chemical_oxdiff_formula 'C H O N F Ru Fe'
_shelx_space_group_comment
;
The symmetry employed for this shelxl refinement is uniquely defined
by the following loop, which should always be used as a source of
symmetry information in preference to the above space-group names.
They are only intended as comments.
;
_shelx_estimated_absorpt_t_max 0.914
_shelx_estimated_absorpt_t_min 0.895
_reflns_odcompleteness_completeness 99.94
_reflns_odcompleteness_iscentric 1
_reflns_odcompleteness_theta 26.32
_olex2_refinement_description
;
1. Fixed Uiso
 At 1.2 times of:
  All C(H) groups
2. Uiso/Uaniso restraints and constraints
C63 \\sim F34: within 2A with sigma of 0.01 and sigma for terminal atoms of 3.8
within 2A
Uanis(F34) \\sim Ueq: with sigma of 0.002 and sigma for terminal atoms of 0.004
3.a Aromatic/amide H refined with riding coordinates:
 C5(H5), C12(H12), C19(H19), C26(H26), C33(H33), C40(H40), C47(H47), C54(H54),
 C62(H62), C64(H64), C69(H69), C70(H70), C71(H71), C72(H72), C74(H74), C75(H75),
  C76(H76), C77(H77), C78(H78), C79(H79), C80(H80), C81(H81), C82(H82),
 C83(H83), C84(H84), C85(H85), C86(H86), C88(H88)
;
_olex2_submission_special_instructions 'No special instructions were received'
_oxdiff_exptl_absorpt_empirical_details
;
Empirical correction (ABSPACK) includes:
- Absorption correction using spherical harmonics
- Frame scaling
;
_oxdiff_exptl_absorpt_empirical_full_max 4.371
_oxdiff_exptl_absorpt_empirical_full_min 0.276

loop_
_space_group_symop_operation_xyz
'x, y, z'
'-x, -y, -z'

loop_
_atom_site_label
_atom_site_type_symbol
_atom_site_fract_x
_atom_site_fract_y
_atom_site_fract_z
_atom_site_U_iso_or_equiv
_atom_site_adp_type
_atom_site_occupancy
_atom_site_site_symmetry_order
_atom_site_calc_flag
_atom_site_refinement_flags_posn
_atom_site_refinement_flags_adp
_atom_site_refinement_flags_occupancy
_atom_site_disorder_assembly
_atom_site_disorder_group
Ru1 Ru 0.06975(2) 0.03399(2) 0.96897(2) 0.01156(6) Uani 1 1 d . . . . .
Ru2 Ru 0.46486(2) 0.01444(2) 0.56192(2) 0.01211(6) Uani 1 1 d . . . . .
Ru3 Ru 0.93075(2) 0.46507(2) 0.52409(2) 0.00986(5) Uani 1 1 d . . . . .
Ru4 Ru 0.54852(2) 0.48760(2) 0.94089(2) 0.01159(6) Uani 1 1 d . . . . .
F1 F 0.01101(12) -0.10964(10) 1.27855(11) 0.0267(4) Uani 1 1 d . . . . .
F2 F 0.03824(13) -0.08387(11) 1.41457(11) 0.0318(4) Uani 1 1 d . . . . .
F3 F 0.02490(14) 0.19357(10) 1.31708(12) 0.0337(5) Uani 1 1 d . . . . .
F4 F -0.00089(13) 0.16900(10) 1.17998(11) 0.0300(4) Uani 1 1 d . . . . .
F5 F 0.09557(13) -0.21300(11) 1.17641(11) 0.0329(5) Uani 1 1 d . . . . .
F6 F 0.18190(14) -0.34701(12) 1.20134(13) 0.0465(6) Uani 1 1 d . . . . .
F7 F 0.22798(14) -0.36053(12) 0.92649(14) 0.0468(6) Uani 1 1 d . . . . .
F8 F 0.14637(14) -0.22275(12) 0.90070(12) 0.0376(5) Uani 1 1 d . . . . .
F9 F 0.31323(13) 0.08325(11) 0.33300(11) 0.0317(4) Uani 1 1 d . . . . .
F10 F 0.22566(14) 0.19293(14) 0.26006(13) 0.0459(6) Uani 1 1 d . . . . .
F11 F 0.33205(15) 0.38877(11) 0.36368(16) 0.0495(6) Uani 1 1 d . . . . .
F12 F 0.41515(13) 0.27777(10) 0.44204(12) 0.0309(4) Uani 1 1 d . . . . .
F13 F 0.70016(12) 0.11081(10) 0.61103(10) 0.0257(4) Uani 1 1 d . . . . .
F14 F 0.83429(12) 0.21270(11) 0.59718(11) 0.0300(4) Uani 1 1 d . . . . .
F15 F 0.88837(12) 0.30047(10) 0.31016(11) 0.0296(4) Uani 1 1 d . . . . .
F16 F 0.75933(12) 0.19530(10) 0.32092(10) 0.0269(4) Uani 1 1 d . . . . .
F17 F 1.08459(13) 0.34901(10) 0.30354(12) 0.0328(5) Uani 1 1 d . . . . .
F18 F 1.10391(16) 0.32033(13) 0.15511(14) 0.0536(7) Uani 1 1 d . . . . .
F19 F 0.99553(17) 0.57130(15) 0.07169(13) 0.0546(6) Uani 1 1 d . . . . .
F20 F 0.97532(13) 0.59883(11) 0.22169(12) 0.0334(5) Uani 1 1 d . . . . .
F21 F 0.82968(15) 0.66313(11) 0.35374(13) 0.0384(5) Uani 1 1 d . . . . .
F22 F 0.74923(16) 0.79695(12) 0.31645(15) 0.0508(6) Uani 1 1 d . . . . .
F23 F 0.84618(13) 0.90443(10) 0.50087(11) 0.0306(5) Uani 1 1 d . . . . .
F24 F 0.92784(12) 0.77019(10) 0.53823(11) 0.0255(4) Uani 1 1 d . . . . .
F25 F 0.26704(18) 0.44084(13) 0.87420(16) 0.0578(7) Uani 1 1 d . . . . .
F26 F 0.14352(19) 0.32904(14) 0.87861(19) 0.0717(8) Uani 1 1 d . . . . .
F27 F 0.20011(16) 0.15741(12) 1.10587(14) 0.0505(6) Uani 1 1 d . . . . .
F28 F 0.32559(15) 0.26788(11) 1.09746(13) 0.0425(5) Uani 1 1 d . . . . .
F29 F 0.59721(13) 0.22403(10) 1.03178(10) 0.0277(4) Uani 1 1 d . . . . .
F30 F 0.65629(13) 0.10155(10) 1.12036(11) 0.0279(4) Uani 1 1 d . . . . .
F31 F 0.58531(12) 0.22590(10) 1.34283(10) 0.0238(4) Uani 1 1 d . . . . .
F32 F 0.53692(12) 0.35234(9) 1.25351(10) 0.0222(4) Uani 1 1 d . . . . .
F33 F 0.37122(10) 0.21831(9) 0.90049(9) 0.0179(4) Uani 1 1 d . . . . .
F34 F 0.64134(11) 0.27717(10) 0.60762(10) 0.0230(4) Uani 1 1 d . U . . .
O1 O 0.06684(12) 0.04761(11) 1.08294(11) 0.0152(4) Uani 1 1 d . . . . .
O2 O -0.06923(13) -0.02066(11) 1.14504(12) 0.0176(4) Uani 1 1 d . . . . .
O3 O 0.12745(13) -0.07413(11) 0.98802(12) 0.0170(4) Uani 1 1 d . . . . .
O4 O -0.00960(13) -0.14129(11) 1.04921(12) 0.0164(4) Uani 1 1 d . . . . .
O5 O 0.40330(13) 0.10554(11) 0.50483(12) 0.0175(4) Uani 1 1 d . . . . .
O6 O 0.46951(13) 0.07493(11) 0.38325(12) 0.0173(4) Uani 1 1 d . . . . .
O7 O 0.57387(13) 0.09327(11) 0.54118(12) 0.0161(4) Uani 1 1 d . . . . .
O8 O 0.64543(13) 0.06235(11) 0.42070(11) 0.0150(4) Uani 1 1 d . . . . .
O9 O 0.94572(12) 0.45325(11) 0.40669(11) 0.0137(4) Uani 1 1 d . . . . .
O10 O 1.08136(13) 0.52276(11) 0.35879(11) 0.0159(4) Uani 1 1 d . . . . .
O11 O 0.87306(12) 0.57236(11) 0.49865(12) 0.0150(4) Uani 1 1 d . . . . .
O12 O 1.00853(12) 0.64132(10) 0.45419(12) 0.0147(4) Uani 1 1 d . . . . .
O13 O 0.44199(13) 0.42479(11) 0.92989(12) 0.0164(4) Uani 1 1 d . . . . .
O14 O 0.34719(13) 0.44977(11) 1.04641(12) 0.0166(4) Uani 1 1 d . . . . .
O15 O 0.57738(13) 0.38283(11) 1.01050(11) 0.0164(4) Uani 1 1 d . . . . .
O16 O 0.48021(13) 0.40668(11) 1.12639(11) 0.0159(4) Uani 1 1 d . . . . .
N1 N 0.21275(16) 0.09443(14) 0.90541(15) 0.0171(5) Uani 1 1 d . . . . .
N2 N 0.39124(16) 0.04330(13) 0.68308(14) 0.0164(5) Uani 1 1 d . . . . .
N3 N 0.78977(16) 0.40492(14) 0.59026(14) 0.0161(5) Uani 1 1 d . . . . .
N4 N 0.63308(15) 0.45228(14) 0.82486(14) 0.0164(5) Uani 1 1 d . . . . .
C1 C -0.00118(19) 0.01726(16) 1.14529(17) 0.0154(6) Uani 1 1 d . . . . .
C2 C 0.00377(18) 0.02915(17) 1.22596(17) 0.0165(6) Uani 1 1 d . . . . .
C3 C 0.0077(2) 0.10578(17) 1.23830(19) 0.0217(7) Uani 1 1 d . . . . .
C4 C 0.0203(2) 0.11807(18) 1.30867(19) 0.0232(7) Uani 1 1 d . . . . .
C5 C 0.0306(2) 0.05538(19) 1.36910(19) 0.0243(7) Uani 1 1 d . . . . .
H5 H 0.040111 0.064243 1.417091 0.029 Uiso 1 1 calc R U . . .
C6 C 0.0265(2) -0.02082(19) 1.35734(18) 0.0230(7) Uani 1 1 d . . . . .
C7 C 0.01288(19) -0.03453(17) 1.28788(18) 0.0194(6) Uani 1 1 d . . . . .
C8 C 0.07555(19) -0.13723(16) 1.02357(17) 0.0165(6) Uani 1 1 d . . . . .
C9 C 0.12021(19) -0.21480(17) 1.03789(19) 0.0194(6) Uani 1 1 d . . . . .
C10 C 0.1291(2) -0.24854(18) 1.1138(2) 0.0234(7) Uani 1 1 d . . . . .
C11 C 0.1734(2) -0.3173(2) 1.1264(2) 0.0303(8) Uani 1 1 d . . . . .
C12 C 0.2074(2) -0.35630(19) 1.0640(2) 0.0330(9) Uani 1 1 d . . . . .
H12 H 0.237030 -0.404096 1.072867 0.040 Uiso 1 1 calc R U . . .
C13 C 0.1967(2) -0.3234(2) 0.9887(2) 0.0319(8) Uani 1 1 d . . . . .
C14 C 0.1547(2) -0.25336(19) 0.9748(2) 0.0262(7) Uani 1 1 d . . . . .
C15 C 0.41780(18) 0.11459(17) 0.42861(18) 0.0168(6) Uani 1 1 d . . . . .
C16 C 0.36905(19) 0.17742(18) 0.38794(18) 0.0198(6) Uani 1 1 d . . . . .
C17 C 0.3205(2) 0.15891(19) 0.34019(19) 0.0237(7) Uani 1 1 d . . . . .
C18 C 0.2749(2) 0.2160(2) 0.3021(2) 0.0324(8) Uani 1 1 d . . . . .
C19 C 0.2795(2) 0.2939(2) 0.3082(2) 0.0375(9) Uani 1 1 d . . . . .
H19 H 0.250588 0.333768 0.280182 0.045 Uiso 1 1 calc R U . . .
C20 C 0.3267(2) 0.3129(2) 0.3559(2) 0.0340(8) Uani 1 1 d . . . . .
C21 C 0.3697(2) 0.25554(19) 0.3964(2) 0.0251(7) Uani 1 1 d . . . . .
C22 C 0.64142(19) 0.09790(16) 0.47701(17) 0.0145(6) Uani 1 1 d . . . . .
C23 C 0.72222(18) 0.15053(16) 0.46706(17) 0.0145(6) Uani 1 1 d . . . . .
C24 C 0.74566(19) 0.15711(16) 0.53527(18) 0.0174(6) Uani 1 1 d . . . . .
C25 C 0.8160(2) 0.20966(17) 0.52831(19) 0.0197(6) Uani 1 1 d . . . . .
C26 C 0.86522(19) 0.25905(17) 0.4534(2) 0.0214(7) Uani 1 1 d . . . . .
H26 H 0.912388 0.296201 0.448752 0.026 Uiso 1 1 calc R U . . .
C27 C 0.84335(19) 0.25248(17) 0.38529(18) 0.0200(6) Uani 1 1 d . . . . .
C28 C 0.77533(19) 0.19839(17) 0.39094(18) 0.0174(6) Uani 1 1 d . . . . .
C29 C 1.01781(18) 0.48494(15) 0.35032(16) 0.0131(6) Uani 1 1 d . . . . .
C30 C 1.02943(18) 0.47373(17) 0.26516(17) 0.0153(6) Uani 1 1 d . . . . .
C31 C 1.0626(2) 0.40415(18) 0.24628(19) 0.0218(7) Uani 1 1 d . . . . .
C32 C 1.0720(2) 0.3897(2) 0.1696(2) 0.0322(8) Uani 1 1 d . . . . .
C33 C 1.0497(2) 0.4448(2) 0.1110(2) 0.0379(9) Uani 1 1 d . . . . .
H33 H 1.056761 0.435063 0.058603 0.045 Uiso 1 1 calc R U . . .
C34 C 1.0169(2) 0.5150(2) 0.1293(2) 0.0340(8) Uani 1 1 d . . . . .
C35 C 1.0067(2) 0.52920(19) 0.20559(19) 0.0244(7) Uani 1 1 d . . . . .
C36 C 0.92506(19) 0.63632(16) 0.46856(16) 0.0136(6) Uani 1 1 d . . . . .
C37 C 0.88093(19) 0.71275(17) 0.44732(18) 0.0172(6) Uani 1 1 d . . . . .
C38 C 0.8345(2) 0.72221(18) 0.3914(2) 0.0248(7) Uani 1 1 d . . . . .
C39 C 0.7933(2) 0.7916(2) 0.3717(2) 0.0287(8) Uani 1 1 d . . . . .
C40 C 0.7967(2) 0.85385(18) 0.4075(2) 0.0251(7) Uani 1 1 d . . . . .
H40 H 0.768359 0.901522 0.394073 0.030 Uiso 1 1 calc R U . . .
C41 C 0.8423(2) 0.84502(17) 0.46313(19) 0.0207(7) Uani 1 1 d . . . . .
C42 C 0.88486(19) 0.77638(17) 0.48247(18) 0.0179(6) Uani 1 1 d . . . . .
C43 C 0.36681(19) 0.41624(16) 0.98687(17) 0.0147(6) Uani 1 1 d . . . . .
C44 C 0.29619(19) 0.35772(17) 0.98723(18) 0.0185(6) Uani 1 1 d . . . . .
C45 C 0.2773(2) 0.28432(18) 1.04537(19) 0.0243(7) Uani 1 1 d . . . . .
C46 C 0.2135(2) 0.22788(19) 1.0484(2) 0.0299(8) Uani 1 1 d . . . . .
C47 C 0.1660(2) 0.2421(2) 0.9948(2) 0.0331(9) Uani 1 1 d . . . . .
H47 H 0.120686 0.203656 0.998223 0.040 Uiso 1 1 calc R U . . .
C48 C 0.1851(2) 0.3130(2) 0.9359(3) 0.0381(9) Uani 1 1 d . . . . .
C49 C 0.2500(2) 0.37086(19) 0.9319(2) 0.0311(8) Uani 1 1 d . . . . .
C50 C 0.53837(18) 0.36607(16) 1.08790(17) 0.0143(6) Uani 1 1 d . . . . .
C51 C 0.56489(19) 0.29405(16) 1.13857(17) 0.0161(6) Uani 1 1 d . . . . .
C52 C 0.56351(19) 0.29054(16) 1.21874(17) 0.0165(6) Uani 1 1 d . . . . .
C53 C 0.5915(2) 0.22575(17) 1.26446(18) 0.0177(6) Uani 1 1 d . . . . .
C54 C 0.6245(2) 0.16159(17) 1.23288(18) 0.0196(6) Uani 1 1 d . . . . .
H54 H 0.645697 0.117892 1.264195 0.024 Uiso 1 1 calc R U . . .
C55 C 0.6255(2) 0.16342(16) 1.15386(18) 0.0192(6) Uani 1 1 d . . . . .
C56 C 0.5961(2) 0.22746(17) 1.10768(17) 0.0194(6) Uani 1 1 d . . . . .
C57 C 0.28168(18) 0.11238(15) 0.85477(17) 0.0125(6) Uani 1 1 d . . . . .
C58 C 0.37503(17) 0.08031(15) 0.73155(16) 0.0116(5) Uani 1 1 d . . . . .
C59 C 0.36365(18) 0.12905(15) 0.78773(16) 0.0120(5) Uani 1 1 d . . . . .
C60 C 0.43398(18) 0.18938(15) 0.77071(16) 0.0119(5) Uani 1 1 d . . . . .
C61 C 0.43821(18) 0.23483(15) 0.82660(16) 0.0118(5) Uani 1 1 d . . . . .
C62 C 0.50723(18) 0.20571(16) 0.69564(16) 0.0142(6) Uani 1 1 d . . . . .
H62 H 0.509411 0.176872 0.655330 0.017 Uiso 1 1 calc R U . . .
C63 C 0.57396(18) 0.26224(16) 0.68134(16) 0.0147(6) Uani 1 1 d . U . . .
C64 C 0.50541(18) 0.29190(15) 0.81220(16) 0.0130(6) Uani 1 1 d . . . . .
H64 H 0.503562 0.320441 0.852677 0.016 Uiso 1 1 calc R U . . .
C65 C 0.57808(17) 0.30862(15) 0.73673(16) 0.0117(5) Uani 1 1 d . . . . .
C66 C 0.64846(18) 0.36894(16) 0.71900(17) 0.0135(6) Uani 1 1 d . . . . .
C67 C 0.72560(18) 0.38720(16) 0.64688(17) 0.0136(6) Uani 1 1 d . . . . .
C68 C 0.64307(17) 0.41630(15) 0.77619(17) 0.0126(6) Uani 1 1 d . . . . .
Fe1 Fe 0.63815(3) 0.03298(3) 0.87228(3) 0.02666(11) Uani 1 1 d . . . . .
C69 C 0.5766(2) -0.0754(2) 0.9489(2) 0.0317(8) Uani 1 1 d . . . . .
H69 H 0.597997 -0.108721 0.988993 0.038 Uiso 1 1 calc R U . . .
C70 C 0.5989(3) -0.0782(2) 0.8648(2) 0.0378(9) Uani 1 1 d . . . . .
H70 H 0.637747 -0.113721 0.839107 0.045 Uiso 1 1 calc R U . . .
C71 C 0.5530(2) -0.0187(2) 0.8262(2) 0.0330(8) Uani 1 1 d . . . . .
H71 H 0.555091 -0.007623 0.770188 0.040 Uiso 1 1 calc R U . . .
C72 C 0.5037(2) 0.02133(19) 0.8859(2) 0.0261(7) Uani 1 1 d . . . . .
H72 H 0.467853 0.064740 0.876319 0.031 Uiso 1 1 calc R U . . .
C73 C 0.5164(2) -0.01403(19) 0.9627(2) 0.0253(7) Uani 1 1 d . . . . .
C74 C 0.7702(2) 0.0452(2) 0.8683(3) 0.0525(12) Uani 1 1 d . . . . .
H74 H 0.803036 0.002467 0.886578 0.063 Uiso 1 1 calc R U . . .
C75 C 0.7634(2) 0.0734(2) 0.7863(2) 0.0423(10) Uani 1 1 d . . . . .
H75 H 0.791041 0.052278 0.739935 0.051 Uiso 1 1 calc R U . . .
C76 C 0.7087(2) 0.1369(2) 0.7885(2) 0.0388(9) Uani 1 1 d . . . . .
H76 H 0.693177 0.166816 0.742817 0.047 Uiso 1 1 calc R U . . .
C77 C 0.6803(3) 0.1502(2) 0.8664(2) 0.0421(9) Uani 1 1 d . . . . .
H77 H 0.642081 0.190041 0.883518 0.050 Uiso 1 1 calc R U . . .
C78 C 0.7175(2) 0.0952(2) 0.9153(2) 0.0402(9) Uani 1 1 d . . . . .
H78 H 0.709008 0.091495 0.971938 0.048 Uiso 1 1 calc R U . . .
Fe2 Fe 0.36567(3) 0.50724(3) 0.62613(3) 0.02381(11) Uani 1 1 d . . . . .
C79 C 0.2404(2) 0.5209(2) 0.6101(2) 0.0313(8) Uani 1 1 d . . . . .
H79 H 0.212254 0.487808 0.587277 0.038 Uiso 1 1 calc R U . . .
C80 C 0.2322(2) 0.5086(2) 0.6949(3) 0.0410(9) Uani 1 1 d . . . . .
H80 H 0.197400 0.465851 0.738737 0.049 Uiso 1 1 calc R U . . .
C81 C 0.2846(2) 0.5705(2) 0.7027(2) 0.0378(9) Uani 1 1 d . . . . .
H81 H 0.291376 0.577064 0.752567 0.045 Uiso 1 1 calc R U . . .
C82 C 0.3256(2) 0.6216(2) 0.6229(3) 0.0372(9) Uani 1 1 d . . . . .
H82 H 0.364992 0.668186 0.609640 0.045 Uiso 1 1 calc R U . . .
C83 C 0.2970(2) 0.59030(19) 0.5665(2) 0.0324(8) Uani 1 1 d . . . . .
H83 H 0.313727 0.612868 0.508736 0.039 Uiso 1 1 calc R U . . .
C84 C 0.4026(3) 0.3960(2) 0.6687(3) 0.0444(10) Uani 1 1 d . . . . .
H84 H 0.363929 0.352995 0.709029 0.053 Uiso 1 1 calc R U . . .
C85 C 0.4521(3) 0.4558(2) 0.6849(3) 0.0426(10) Uani 1 1 d . . . . .
H85 H 0.451987 0.459937 0.737723 0.051 Uiso 1 1 calc R U . . .
C86 C 0.5014(2) 0.5077(2) 0.6085(3) 0.0373(9) Uani 1 1 d . . . . .
H86 H 0.539790 0.553339 0.601227 0.045 Uiso 1 1 calc R U . . .
C87 C 0.4841(2) 0.4801(2) 0.5436(2) 0.0335(8) Uani 1 1 d . . . . .
C88 C 0.4206(2) 0.4114(2) 0.5824(3) 0.0388(9) Uani 1 1 d . . . . .
H88 H 0.394983 0.381414 0.555034 0.047 Uiso 1 1 calc R U . . .

loop_
_atom_site_aniso_label
_atom_site_aniso_U_11
_atom_site_aniso_U_22
_atom_site_aniso_U_33
_atom_site_aniso_U_23
_atom_site_aniso_U_13
_atom_site_aniso_U_12
Ru1 0.00864(11) 0.01421(11) 0.00941(11) -0.00314(9) 0.00058(8) -0.00429(8)
Ru2 0.01094(11) 0.01485(11) 0.00867(11) -0.00506(9) 0.00093(9) -0.00374(9)
Ru3 0.00729(10) 0.01271(11) 0.00768(11) -0.00256(8) 0.00020(8) -0.00294(8)
Ru4 0.01299(11) 0.01141(11) 0.00787(11) -0.00379(9) 0.00103(9) -0.00331(8)
F1 0.0328(11) 0.0221(9) 0.0236(10) -0.0061(8) -0.0068(8) -0.0019(8)
F2 0.0375(11) 0.0367(11) 0.0194(10) -0.0006(8) -0.0113(9) 0.0030(9)
F3 0.0485(13) 0.0282(10) 0.0320(11) -0.0192(9) -0.0149(10) 0.0044(9)
F4 0.0454(12) 0.0226(9) 0.0266(10) -0.0078(8) -0.0168(9) 0.0048(8)
F5 0.0359(11) 0.0392(11) 0.0248(10) -0.0105(9) -0.0097(9) 0.0112(9)
F6 0.0412(13) 0.0466(13) 0.0409(13) 0.0069(10) -0.0116(11) 0.0132(10)
F7 0.0395(12) 0.0446(12) 0.0625(15) -0.0342(12) -0.0101(11) 0.0142(10)
F8 0.0450(13) 0.0453(12) 0.0301(11) -0.0199(10) -0.0150(10) 0.0140(10)
F9 0.0317(11) 0.0402(11) 0.0297(11) -0.0151(9) -0.0140(9) -0.0001(9)
F10 0.0322(12) 0.0736(15) 0.0360(13) -0.0081(11) -0.0208(10) 0.0033(11)
F11 0.0429(13) 0.0225(10) 0.0809(18) -0.0034(11) -0.0242(12) 0.0094(9)
F12 0.0308(11) 0.0239(9) 0.0436(12) -0.0132(9) -0.0164(9) 0.0037(8)
F13 0.0263(10) 0.0307(10) 0.0155(9) -0.0018(8) -0.0033(8) -0.0124(8)
F14 0.0295(10) 0.0367(11) 0.0270(11) -0.0116(9) -0.0109(8) -0.0102(8)
F15 0.0225(10) 0.0293(10) 0.0271(11) 0.0066(8) -0.0044(8) -0.0109(8)
F16 0.0229(10) 0.0372(10) 0.0157(9) 0.0000(8) -0.0043(8) -0.0108(8)
F17 0.0381(12) 0.0273(10) 0.0343(12) -0.0125(9) -0.0101(9) 0.0104(9)
F18 0.0618(16) 0.0529(14) 0.0465(14) -0.0380(12) 0.0003(12) 0.0055(12)
F19 0.0655(16) 0.0767(16) 0.0210(12) 0.0029(11) -0.0242(11) -0.0023(13)
F20 0.0403(12) 0.0315(10) 0.0297(11) -0.0040(9) -0.0159(9) 0.0077(9)
F21 0.0566(14) 0.0301(10) 0.0502(13) -0.0198(10) -0.0400(11) 0.0132(10)
F22 0.0650(16) 0.0459(13) 0.0676(16) -0.0192(12) -0.0540(14) 0.0241(12)
F23 0.0374(11) 0.0194(9) 0.0307(11) -0.0109(8) -0.0020(9) 0.0032(8)
F24 0.0372(11) 0.0223(9) 0.0225(10) -0.0081(8) -0.0153(8) 0.0012(8)
F25 0.0847(19) 0.0397(13) 0.0701(17) -0.0030(12) -0.0615(15) -0.0029(12)
F26 0.083(2) 0.0597(16) 0.114(2) -0.0310(16) -0.0811(19) 0.0094(14)
F27 0.0612(15) 0.0336(12) 0.0450(14) -0.0046(10) -0.0048(12) -0.0296(11)
F28 0.0640(15) 0.0300(11) 0.0327(12) 0.0049(9) -0.0236(11) -0.0194(10)
F29 0.0458(12) 0.0226(9) 0.0163(9) -0.0084(8) -0.0100(8) 0.0056(8)
F30 0.0412(11) 0.0182(9) 0.0235(10) -0.0101(8) -0.0060(9) 0.0094(8)
F31 0.0321(10) 0.0245(9) 0.0162(9) -0.0043(7) -0.0101(8) 0.0018(8)
F32 0.0331(10) 0.0180(8) 0.0178(9) -0.0087(7) -0.0085(8) 0.0043(7)
F33 0.0160(8) 0.0217(8) 0.0097(8) -0.0065(7) 0.0061(7) -0.0084(7)
F34 0.0180(9) 0.0278(9) 0.0146(9) -0.0115(7) 0.0112(7) -0.0134(7)
O1 0.0127(10) 0.0192(10) 0.0118(10) -0.0043(8) -0.0011(8) -0.0046(8)
O2 0.0148(10) 0.0235(11) 0.0118(10) -0.0048(8) -0.0004(8) -0.0070(8)
O3 0.0144(10) 0.0146(10) 0.0192(11) -0.0039(8) -0.0021(8) -0.0037(8)
O4 0.0132(10) 0.0172(10) 0.0158(10) -0.0019(8) -0.0021(8) -0.0031(8)
O5 0.0167(10) 0.0193(10) 0.0139(10) -0.0050(8) -0.0007(8) -0.0002(8)
O6 0.0161(10) 0.0209(10) 0.0141(10) -0.0056(8) -0.0030(8) 0.0005(8)
O7 0.0144(10) 0.0188(10) 0.0130(10) -0.0084(8) 0.0013(8) -0.0061(8)
O8 0.0146(10) 0.0184(10) 0.0116(10) -0.0076(8) -0.0010(8) -0.0044(8)
O9 0.0119(10) 0.0180(10) 0.0108(10) -0.0044(8) -0.0023(8) -0.0033(8)
O10 0.0124(10) 0.0225(10) 0.0116(10) -0.0060(8) -0.0009(8) -0.0045(8)
O11 0.0116(10) 0.0150(10) 0.0180(11) -0.0046(8) -0.0036(8) -0.0009(8)
O12 0.0128(10) 0.0128(9) 0.0169(10) -0.0017(8) -0.0041(8) -0.0020(8)
O13 0.0139(10) 0.0202(10) 0.0122(10) -0.0069(8) 0.0019(8) -0.0055(8)
O14 0.0160(10) 0.0188(10) 0.0136(10) -0.0074(8) -0.0003(8) -0.0044(8)
O15 0.0191(10) 0.0157(10) 0.0111(10) -0.0043(8) 0.0005(8) -0.0005(8)
O16 0.0193(10) 0.0130(9) 0.0107(10) -0.0021(8) 0.0010(8) -0.0003(8)
N1 0.0152(13) 0.0185(12) 0.0139(13) -0.0062(10) 0.0017(10) -0.0069(10)
N2 0.0147(12) 0.0183(12) 0.0122(12) -0.0029(10) 0.0007(10) -0.0072(10)
N3 0.0138(12) 0.0194(12) 0.0135(12) -0.0054(10) -0.0011(10) -0.0053(10)
N4 0.0139(12) 0.0188(12) 0.0125(12) -0.0046(10) 0.0015(10) -0.0055(10)
C1 0.0166(15) 0.0167(14) 0.0112(14) -0.0027(11) -0.0028(12) 0.0005(12)
C2 0.0125(14) 0.0249(15) 0.0102(14) -0.0066(12) 0.0005(11) -0.0025(12)
C3 0.0229(16) 0.0217(16) 0.0183(16) -0.0032(13) -0.0048(13) 0.0003(13)
C4 0.0236(16) 0.0238(16) 0.0239(17) -0.0133(14) -0.0046(14) 0.0017(13)
C5 0.0220(16) 0.0368(18) 0.0147(16) -0.0091(14) -0.0050(13) -0.0050(14)
C6 0.0199(16) 0.0311(17) 0.0120(15) -0.0005(13) -0.0004(12) 0.0013(13)
C7 0.0156(15) 0.0212(15) 0.0178(16) -0.0061(13) 0.0005(12) -0.0029(12)
C8 0.0177(15) 0.0182(15) 0.0144(15) -0.0060(12) -0.0047(12) -0.0003(12)
C9 0.0155(15) 0.0156(14) 0.0262(17) -0.0049(13) -0.0057(13) -0.0011(12)
C10 0.0209(16) 0.0208(16) 0.0232(17) -0.0024(13) -0.0022(13) -0.0026(13)
C11 0.0210(17) 0.0282(18) 0.035(2) 0.0019(15) -0.0076(15) 0.0017(14)
C12 0.0188(16) 0.0197(16) 0.053(2) -0.0050(16) -0.0040(16) 0.0029(13)
C13 0.0224(17) 0.0294(18) 0.044(2) -0.0179(17) -0.0049(16) 0.0042(14)
C14 0.0238(17) 0.0280(17) 0.0280(19) -0.0100(15) -0.0077(14) 0.0023(14)
C15 0.0118(14) 0.0191(15) 0.0155(15) -0.0031(12) 0.0000(12) -0.0066(11)
C16 0.0137(14) 0.0261(16) 0.0138(15) -0.0010(12) 0.0005(12) -0.0011(12)
C17 0.0192(16) 0.0309(18) 0.0174(16) -0.0040(14) -0.0022(13) -0.0011(13)
C18 0.0189(17) 0.052(2) 0.0227(18) -0.0009(16) -0.0080(14) -0.0013(16)
C19 0.0216(18) 0.044(2) 0.040(2) 0.0071(17) -0.0120(16) 0.0062(16)
C20 0.0220(18) 0.0279(19) 0.044(2) 0.0004(16) -0.0064(16) 0.0019(14)
C21 0.0176(16) 0.0273(17) 0.0276(18) -0.0032(14) -0.0060(14) 0.0005(13)
C22 0.0154(14) 0.0140(14) 0.0126(14) -0.0011(11) -0.0040(12) -0.0018(11)
C23 0.0126(13) 0.0129(13) 0.0154(15) -0.0039(11) -0.0009(11) -0.0017(11)
C24 0.0171(15) 0.0158(14) 0.0171(15) -0.0037(12) -0.0028(12) -0.0006(12)
C25 0.0198(15) 0.0214(15) 0.0207(16) -0.0087(13) -0.0080(13) 0.0017(12)
C26 0.0122(14) 0.0171(15) 0.0338(19) -0.0079(14) -0.0046(13) -0.0026(12)
C27 0.0144(14) 0.0186(15) 0.0189(16) 0.0027(12) 0.0002(12) -0.0021(12)
C28 0.0148(14) 0.0201(15) 0.0161(15) -0.0044(12) -0.0033(12) -0.0008(12)
C29 0.0156(14) 0.0123(13) 0.0109(14) -0.0029(11) -0.0035(11) 0.0011(11)
C30 0.0100(13) 0.0229(15) 0.0104(14) -0.0061(12) 0.0015(11) -0.0062(11)
C31 0.0177(15) 0.0247(16) 0.0189(16) -0.0055(13) -0.0003(13) -0.0026(13)
C32 0.0326(19) 0.0355(19) 0.0279(19) -0.0226(16) 0.0015(15) -0.0009(15)
C33 0.038(2) 0.059(2) 0.0160(17) -0.0171(17) -0.0013(16) -0.0120(18)
C34 0.034(2) 0.049(2) 0.0165(17) -0.0019(16) -0.0091(15) -0.0077(17)
C35 0.0232(17) 0.0311(18) 0.0185(16) -0.0049(14) -0.0070(13) -0.0011(14)
C36 0.0168(14) 0.0142(14) 0.0096(13) -0.0031(11) -0.0038(11) -0.0010(11)
C37 0.0140(14) 0.0180(14) 0.0178(15) -0.0031(12) -0.0035(12) -0.0001(11)
C38 0.0282(18) 0.0228(16) 0.0297(18) -0.0091(14) -0.0163(15) 0.0028(14)
C39 0.0277(18) 0.0326(18) 0.0317(19) -0.0058(15) -0.0193(15) 0.0076(15)
C40 0.0197(16) 0.0183(15) 0.0310(19) -0.0025(14) -0.0024(14) 0.0057(13)
C41 0.0193(15) 0.0165(15) 0.0210(16) -0.0059(13) 0.0016(13) -0.0004(12)
C42 0.0159(14) 0.0206(15) 0.0133(15) -0.0018(12) -0.0013(12) -0.0022(12)
C43 0.0181(15) 0.0138(14) 0.0119(14) -0.0034(11) -0.0044(12) -0.0019(11)
C44 0.0138(14) 0.0237(16) 0.0185(16) -0.0142(13) 0.0005(12) -0.0027(12)
C45 0.0224(16) 0.0269(17) 0.0211(17) -0.0114(14) 0.0002(13) -0.0068(13)
C46 0.0251(17) 0.0291(18) 0.0303(19) -0.0168(16) 0.0048(15) -0.0085(14)
C47 0.0170(16) 0.0326(19) 0.052(2) -0.0298(19) -0.0002(16) -0.0030(14)
C48 0.032(2) 0.047(2) 0.057(3) -0.032(2) -0.0312(19) 0.0094(17)
C49 0.037(2) 0.0241(17) 0.038(2) -0.0082(16) -0.0185(17) 0.0006(15)
C50 0.0156(14) 0.0123(13) 0.0144(14) -0.0030(11) -0.0041(12) -0.0047(11)
C51 0.0164(14) 0.0144(14) 0.0149(15) -0.0045(12) -0.0009(12) -0.0033(11)
C52 0.0170(15) 0.0129(14) 0.0170(15) -0.0054(12) -0.0007(12) -0.0026(11)
C53 0.0196(15) 0.0181(14) 0.0137(15) -0.0022(12) -0.0042(12) -0.0035(12)
C54 0.0197(15) 0.0162(14) 0.0171(16) 0.0018(12) -0.0022(12) -0.0044(12)
C55 0.0226(16) 0.0128(14) 0.0184(16) -0.0048(12) -0.0006(13) -0.0003(12)
C56 0.0249(16) 0.0225(15) 0.0092(14) -0.0045(12) -0.0031(12) -0.0029(13)
C57 0.0124(14) 0.0128(13) 0.0127(14) -0.0038(11) -0.0039(12) -0.0032(11)
C58 0.0095(13) 0.0139(13) 0.0073(13) 0.0010(11) 0.0003(10) -0.0035(10)
C59 0.0103(13) 0.0123(13) 0.0112(14) -0.0017(11) -0.0013(11) -0.0026(10)
C60 0.0093(13) 0.0119(13) 0.0119(14) -0.0005(11) -0.0018(11) -0.0025(10)
C61 0.0124(13) 0.0132(13) 0.0058(13) -0.0015(11) 0.0019(10) -0.0001(11)
C62 0.0148(14) 0.0141(13) 0.0102(14) -0.0040(11) 0.0014(11) -0.0023(11)
C63 0.0122(13) 0.0190(14) 0.0078(13) -0.0043(11) 0.0042(11) -0.0019(11)
C64 0.0127(13) 0.0152(14) 0.0111(14) -0.0072(11) -0.0012(11) 0.0005(11)
C65 0.0095(13) 0.0122(13) 0.0107(14) -0.0022(11) -0.0003(11) -0.0004(10)
C66 0.0112(13) 0.0155(14) 0.0115(14) -0.0048(11) 0.0006(11) -0.0014(11)
C67 0.0138(14) 0.0135(13) 0.0150(15) -0.0066(11) -0.0047(12) -0.0022(11)
C68 0.0080(13) 0.0133(13) 0.0128(14) -0.0007(11) -0.0003(11) -0.0030(10)
Fe1 0.0161(2) 0.0457(3) 0.0158(2) -0.0032(2) -0.00508(19) 0.0010(2)
C69 0.0323(19) 0.0332(19) 0.0244(18) 0.0024(15) -0.0091(15) 0.0064(15)
C70 0.038(2) 0.043(2) 0.033(2) -0.0106(17) -0.0103(17) 0.0070(17)
C71 0.0288(19) 0.045(2) 0.0275(19) -0.0082(16) -0.0133(15) -0.0010(16)
C72 0.0182(16) 0.0301(17) 0.0281(18) 0.0001(14) -0.0103(14) 0.0012(13)
C73 0.0145(15) 0.0292(17) 0.0251(18) 0.0022(14) -0.0034(13) -0.0013(13)
C74 0.0206(19) 0.054(3) 0.084(4) -0.002(2) -0.030(2) 0.0051(18)
C75 0.0244(19) 0.060(3) 0.033(2) -0.0142(19) 0.0054(16) 0.0008(18)
C76 0.030(2) 0.050(2) 0.032(2) -0.0057(18) -0.0082(17) -0.0070(17)
C77 0.034(2) 0.045(2) 0.041(2) -0.0057(19) -0.0090(18) -0.0073(18)
C78 0.0266(19) 0.059(2) 0.028(2) -0.0037(18) -0.0044(16) -0.0133(18)
Fe2 0.0200(2) 0.0207(2) 0.0357(3) -0.0088(2) -0.0145(2) 0.00577(18)
C79 0.0239(17) 0.0325(19) 0.046(2) -0.0154(17) -0.0198(16) 0.0090(15)
C80 0.0204(18) 0.051(2) 0.049(3) -0.011(2) -0.0093(17) 0.0101(17)
C81 0.035(2) 0.053(2) 0.040(2) -0.0264(19) -0.0201(18) 0.0213(18)
C82 0.037(2) 0.0209(17) 0.069(3) -0.0226(18) -0.030(2) 0.0128(15)
C83 0.038(2) 0.0298(18) 0.039(2) -0.0108(16) -0.0240(17) 0.0154(16)
C84 0.045(2) 0.028(2) 0.059(3) -0.0046(19) -0.019(2) 0.0150(17)
C85 0.037(2) 0.046(2) 0.056(3) -0.013(2) -0.030(2) 0.0204(18)
C86 0.0215(18) 0.037(2) 0.061(3) -0.0148(19) -0.0213(18) 0.0090(15)
C87 0.0216(18) 0.0272(18) 0.057(2) -0.0152(17) -0.0167(17) 0.0108(14)
C88 0.035(2) 0.0249(18) 0.063(3) -0.0154(18) -0.0211(19) 0.0124(16)

loop_
_atom_type_symbol
_atom_type_description
_atom_type_scat_dispersion_real
_atom_type_scat_dispersion_imag
_atom_type_scat_source
C C 0.0033 0.0016 'International Tables Vol C Tables 4.2.6.8 and 6.1.1.4'
H H 0.0000 0.0000 'International Tables Vol C Tables 4.2.6.8 and 6.1.1.4'
F F 0.0171 0.0103 'International Tables Vol C Tables 4.2.6.8 and 6.1.1.4'
Fe Fe 0.3463 0.8444 'International Tables Vol C Tables 4.2.6.8 and 6.1.1.4'
N N 0.0061 0.0033 'International Tables Vol C Tables 4.2.6.8 and 6.1.1.4'
O O 0.0106 0.0060 'International Tables Vol C Tables 4.2.6.8 and 6.1.1.4'
Ru Ru -1.2594 0.8363 'International Tables Vol C Tables 4.2.6.8 and 6.1.1.4'

loop_
_geom_angle_atom_site_label_1
_geom_angle_atom_site_label_2
_geom_angle_atom_site_label_3
_geom_angle
_geom_angle_site_symmetry_1
_geom_angle_site_symmetry_3
_geom_angle_publ_flag
O1 Ru1 Ru1 88.57(5) . 2_557 ?
O1 Ru1 O2 178.55(8) . 2_557 ?
O1 Ru1 O3 91.17(8) . . ?
O1 Ru1 O4 88.85(8) . 2_557 ?
O1 Ru1 N1 92.80(8) . . ?
O2 Ru1 Ru1 90.28(5) 2_557 2_557 ?
O2 Ru1 N1 88.40(8) 2_557 . ?
O3 Ru1 Ru1 89.07(5) . 2_557 ?
O3 Ru1 O2 89.69(8) . 2_557 ?
O3 Ru1 O4 178.97(7) . 2_557 ?
O3 Ru1 N1 87.53(8) . . ?
O4 Ru1 Ru1 89.89(5) 2_557 2_557 ?
O4 Ru1 O2 90.27(8) 2_557 2_557 ?
O4 Ru1 N1 93.50(8) 2_557 . ?
N1 Ru1 Ru1 176.36(6) . 2_557 ?
O5 Ru2 Ru2 90.15(5) . 2_656 ?
O5 Ru2 O6 178.17(8) . 2_656 ?
O5 Ru2 O7 90.62(8) . . ?
O5 Ru2 O8 87.66(8) . 2_656 ?
O5 Ru2 N2 88.47(8) . . ?
O6 Ru2 Ru2 88.96(5) 2_656 2_656 ?
O6 Ru2 O8 93.93(8) 2_656 2_656 ?
O6 Ru2 N2 92.46(8) 2_656 . ?
O7 Ru2 Ru2 89.45(5) . 2_656 ?
O7 Ru2 O6 87.77(8) . 2_656 ?
O7 Ru2 O8 178.07(8) . 2_656 ?
O7 Ru2 N2 91.88(8) . . ?
O8 Ru2 Ru2 89.68(5) 2_656 2_656 ?
O8 Ru2 N2 88.95(8) 2_656 . ?
N2 Ru2 Ru2 178.09(6) . 2_656 ?
O9 Ru3 Ru3 90.16(5) . 2_766 ?
O9 Ru3 O10 178.80(7) . 2_766 ?
O9 Ru3 O11 89.63(7) . . ?
O9 Ru3 O12 89.00(7) . 2_766 ?
O9 Ru3 N3 99.02(8) . . ?
O10 Ru3 Ru3 88.74(5) 2_766 2_766 ?
O10 Ru3 O12 90.51(8) 2_766 2_766 ?
O10 Ru3 N3 82.10(8) 2_766 . ?
O11 Ru3 Ru3 89.07(5) . 2_766 ?
O11 Ru3 O10 90.84(8) . 2_766 ?
O11 Ru3 O12 178.18(7) . 2_766 ?
O11 Ru3 N3 88.06(8) . . ?
O12 Ru3 Ru3 89.74(5) 2_766 2_766 ?
O12 Ru3 N3 93.33(8) 2_766 . ?
N3 Ru3 Ru3 170.36(6) . 2_766 ?
O13 Ru4 Ru4 88.53(5) . 2_667 ?
O13 Ru4 N4 85.33(8) . . ?
O14 Ru4 Ru4 90.52(5) 2_667 2_667 ?
O14 Ru4 O13 179.06(7) 2_667 . ?
O14 Ru4 O15 90.60(8) 2_667 . ?
O14 Ru4 O16 88.55(8) 2_667 2_667 ?
O14 Ru4 N4 95.61(8) 2_667 . ?
O15 Ru4 Ru4 89.40(5) . 2_667 ?
O15 Ru4 O13 89.36(8) . . ?
O15 Ru4 N4 88.82(8) . . ?
O16 Ru4 Ru4 89.59(5) 2_667 2_667 ?
O16 Ru4 O13 91.48(8) 2_667 . ?
O16 Ru4 O15 178.67(7) 2_667 . ?
O16 Ru4 N4 92.27(8) 2_667 . ?
N4 Ru4 Ru4 173.63(6) . 2_667 ?
C1 O1 Ru1 118.57(18) . . ?
C1 O2 Ru1 116.37(17) . 2_557 ?
C8 O3 Ru1 118.00(17) . . ?
C8 O4 Ru1 116.86(17) . 2_557 ?
C15 O5 Ru2 117.06(18) . . ?
C15 O6 Ru2 117.98(19) . 2_656 ?
C22 O7 Ru2 118.07(17) . . ?
C22 O8 Ru2 117.41(17) . 2_656 ?
C29 O9 Ru3 116.75(17) . . ?
C29 O10 Ru3 117.97(17) . 2_766 ?
C36 O11 Ru3 117.69(17) . . ?
C36 O12 Ru3 117.27(17) . 2_766 ?
C43 O13 Ru4 117.95(17) . . ?
C43 O14 Ru4 116.70(18) . 2_667 ?
C50 O15 Ru4 117.66(17) . . ?
C50 O16 Ru4 117.76(17) . 2_667 ?
C57 N1 Ru1 157.6(2) . . ?
C58 N2 Ru2 156.3(2) . . ?
C67 N3 Ru3 152.5(2) . . ?
C68 N4 Ru4 151.9(2) . . ?
O1 C1 C2 114.6(2) . . ?
O2 C1 O1 126.2(3) . . ?
O2 C1 C2 119.2(2) . . ?
C3 C2 C1 120.6(3) . . ?
C3 C2 C7 117.1(3) . . ?
C7 C2 C1 122.0(2) . . ?
F4 C3 C2 119.0(3) . . ?
F4 C3 C4 119.8(3) . . ?
C4 C3 C2 121.2(3) . . ?
F3 C4 C3 118.9(3) . . ?
F3 C4 C5 119.5(3) . . ?
C5 C4 C3 121.6(3) . . ?
C4 C5 H5 121.3 . . ?
C4 C5 C6 117.5(3) . . ?
C6 C5 H5 121.3 . . ?
F2 C6 C5 119.2(3) . . ?
F2 C6 C7 118.9(3) . . ?
C7 C6 C5 121.9(3) . . ?
F1 C7 C2 119.6(3) . . ?
F1 C7 C6 119.7(3) . . ?
C6 C7 C2 120.7(3) . . ?
O3 C8 O4 126.2(3) . . ?
O3 C8 C9 116.4(2) . . ?
O4 C8 C9 117.4(2) . . ?
C10 C9 C8 120.7(3) . . ?
C10 C9 C14 118.1(3) . . ?
C14 C9 C8 121.1(3) . . ?
F5 C10 C9 119.5(3) . . ?
F5 C10 C11 119.4(3) . . ?
C9 C10 C11 121.1(3) . . ?
F6 C11 C10 118.8(3) . . ?
F6 C11 C12 120.1(3) . . ?
C10 C11 C12 121.0(3) . . ?
C11 C12 H12 121.1 . . ?
C13 C12 C11 117.8(3) . . ?
C13 C12 H12 121.1 . . ?
F7 C13 C12 119.5(3) . . ?
F7 C13 C14 118.9(3) . . ?
C12 C13 C14 121.6(3) . . ?
F8 C14 C9 119.7(3) . . ?
F8 C14 C13 120.0(3) . . ?
C13 C14 C9 120.3(3) . . ?
O5 C15 O6 125.8(3) . . ?
O5 C15 C16 117.2(2) . . ?
O6 C15 C16 117.0(3) . . ?
C17 C16 C15 120.6(3) . . ?
C21 C16 C15 122.2(3) . . ?
C21 C16 C17 117.2(3) . . ?
F9 C17 C16 120.1(3) . . ?
F9 C17 C18 118.2(3) . . ?
C18 C17 C16 121.6(3) . . ?
F10 C18 C17 118.4(3) . . ?
F10 C18 C19 121.1(3) . . ?
C19 C18 C17 120.5(3) . . ?
C18 C19 H19 120.8 . . ?
C20 C19 C18 118.4(3) . . ?
C20 C19 H19 120.8 . . ?
F11 C20 C19 120.0(3) . . ?
F11 C20 C21 118.7(3) . . ?
C19 C20 C21 121.3(3) . . ?
F12 C21 C16 120.4(3) . . ?
F12 C21 C20 118.6(3) . . ?
C20 C21 C16 121.0(3) . . ?
O7 C22 O8 125.2(3) . . ?
O7 C22 C23 116.9(2) . . ?
O8 C22 C23 117.9(2) . . ?
C24 C23 C22 121.0(2) . . ?
C24 C23 C28 116.1(3) . . ?
C28 C23 C22 122.9(3) . . ?
F13 C24 C23 120.2(2) . . ?
F13 C24 C25 117.8(3) . . ?
C25 C24 C23 122.0(3) . . ?
F14 C25 C24 118.4(3) . . ?
F14 C25 C26 120.3(3) . . ?
C26 C25 C24 121.2(3) . . ?
C25 C26 H26 121.3 . . ?
C25 C26 C27 117.3(3) . . ?
C27 C26 H26 121.3 . . ?
F15 C27 C26 120.0(3) . . ?
F15 C27 C28 118.0(3) . . ?
C26 C27 C28 122.0(3) . . ?
F16 C28 C23 120.7(3) . . ?
F16 C28 C27 118.0(2) . . ?
C27 C28 C23 121.2(3) . . ?
O9 C29 C30 116.3(2) . . ?
O10 C29 O9 126.4(2) . . ?
O10 C29 C30 117.2(2) . . ?
C31 C30 C29 118.6(3) . . ?
C31 C30 C35 118.1(3) . . ?
C35 C30 C29 123.4(3) . . ?
F17 C31 C30 119.1(3) . . ?
F17 C31 C32 120.0(3) . . ?
C30 C31 C32 120.9(3) . . ?
F18 C32 C31 118.2(3) . . ?
F18 C32 C33 121.1(3) . . ?
C33 C32 C31 120.7(3) . . ?
C32 C33 H33 120.6 . . ?
C32 C33 C34 118.8(3) . . ?
C34 C33 H33 120.6 . . ?
F19 C34 C33 120.0(3) . . ?
F19 C34 C35 119.4(3) . . ?
C33 C34 C35 120.6(3) . . ?
F20 C35 C30 119.5(3) . . ?
F20 C35 C34 119.6(3) . . ?
C30 C35 C34 120.9(3) . . ?
O11 C36 C37 116.0(2) . . ?
O12 C36 O11 126.2(2) . . ?
O12 C36 C37 117.8(2) . . ?
C38 C37 C36 120.9(3) . . ?
C38 C37 C42 117.0(3) . . ?
C42 C37 C36 122.1(3) . . ?
F21 C38 C37 119.9(3) . . ?
F21 C38 C39 118.6(3) . . ?
C39 C38 C37 121.5(3) . . ?
F22 C39 C38 118.5(3) . . ?
F22 C39 C40 120.5(3) . . ?
C40 C39 C38 121.0(3) . . ?
C39 C40 H40 121.0 . . ?
C41 C40 C39 117.9(3) . . ?
C41 C40 H40 121.0 . . ?
F23 C41 C40 119.9(3) . . ?
F23 C41 C42 118.5(3) . . ?
C40 C41 C42 121.6(3) . . ?
F24 C42 C37 119.7(3) . . ?
F24 C42 C41 119.4(3) . . ?
C41 C42 C37 120.9(3) . . ?
O13 C43 O14 125.8(3) . . ?
O13 C43 C44 117.4(2) . . ?
O14 C43 C44 116.6(2) . . ?
C45 C44 C43 118.8(3) . . ?
C49 C44 C43 123.9(3) . . ?
C49 C44 C45 117.2(3) . . ?
F28 C45 C44 118.5(3) . . ?
F28 C45 C46 120.0(3) . . ?
C46 C45 C44 121.5(3) . . ?
F27 C46 C45 118.0(3) . . ?
F27 C46 C47 120.9(3) . . ?
C47 C46 C45 121.1(3) . . ?
C46 C47 H47 120.9 . . ?
C46 C47 C48 118.3(3) . . ?
C48 C47 H47 120.9 . . ?
F26 C48 C47 121.2(3) . . ?
F26 C48 C49 117.6(4) . . ?
C47 C48 C49 121.2(3) . . ?
F25 C49 C44 118.9(3) . . ?
F25 C49 C48 120.4(3) . . ?
C44 C49 C48 120.7(3) . . ?
O15 C50 O16 125.5(3) . . ?
O15 C50 C51 117.5(2) . . ?
O16 C50 C51 117.0(2) . . ?
C52 C51 C50 121.5(2) . . ?
C52 C51 C56 116.0(3) . . ?
C56 C51 C50 122.4(3) . . ?
F32 C52 C51 120.8(2) . . ?
F32 C52 C53 117.4(3) . . ?
C53 C52 C51 121.8(2) . . ?
F31 C53 C52 118.1(2) . . ?
F31 C53 C54 120.1(3) . . ?
C52 C53 C54 121.9(3) . . ?
C53 C54 H54 121.4 . . ?
C53 C54 C55 117.3(3) . . ?
C55 C54 H54 121.4 . . ?
F30 C55 C54 119.6(3) . . ?
F30 C55 C56 118.9(3) . . ?
C56 C55 C54 121.5(3) . . ?
F29 C56 C51 120.5(3) . . ?
F29 C56 C55 118.0(2) . . ?
C55 C56 C51 121.5(3) . . ?
N1 C57 C59 173.8(3) . . ?
N2 C58 C59 174.5(3) . . ?
C57 C59 C60 127.5(2) . . ?
C58 C59 C57 115.2(2) . . ?
C58 C59 C60 117.3(2) . . ?
C61 C60 C59 123.7(2) . . ?
C61 C60 C62 115.2(2) . . ?
C62 C60 C59 121.1(2) . . ?
F33 C61 C60 116.7(2) . . ?
F33 C61 C64 118.5(2) . . ?
C64 C61 C60 124.7(2) . . ?
C60 C62 H62 119.9 . . ?
C63 C62 C60 120.1(3) . . ?
C63 C62 H62 119.9 . . ?
F34 C63 C65 117.2(2) . . ?
C62 C63 F34 117.9(2) . . ?
C62 C63 C65 124.9(2) . . ?
C61 C64 H64 120.0 . . ?
C61 C64 C65 119.9(2) . . ?
C65 C64 H64 120.0 . . ?
C63 C65 C64 115.1(2) . . ?
C63 C65 C66 123.5(2) . . ?
C64 C65 C66 121.4(2) . . ?
C67 C66 C65 125.2(2) . . ?
C67 C66 C68 115.6(2) . . ?
C68 C66 C65 119.2(2) . . ?
N3 C67 C66 176.3(3) . . ?
N4 C68 C66 175.5(3) . . ?
C69 Fe1 C70 40.44(13) . . ?
C69 Fe1 C71 67.77(14) . . ?
C69 Fe1 C73 40.42(12) . . ?
C69 Fe1 C74 110.55(15) . . ?
C69 Fe1 C75 136.05(15) . . ?
C69 Fe1 C76 174.85(14) . . ?
C69 Fe1 C77 145.50(15) . . ?
C69 Fe1 C78 116.18(15) . . ?
C70 Fe1 C71 40.30(14) . . ?
C70 Fe1 C73 68.00(13) . . ?
C70 Fe1 C74 113.99(16) . . ?
C70 Fe1 C75 110.32(15) . . ?
C70 Fe1 C76 135.70(15) . . ?
C70 Fe1 C77 173.92(15) . . ?
C70 Fe1 C78 145.36(16) . . ?
C71 Fe1 C73 67.79(13) . . ?
C71 Fe1 C76 111.35(15) . . ?
C71 Fe1 C77 135.57(15) . . ?
C72 Fe1 C69 67.77(13) . . ?
C72 Fe1 C70 67.77(14) . . ?
C72 Fe1 C71 40.19(13) . . ?
C72 Fe1 C73 40.33(12) . . ?
C72 Fe1 C74 175.40(17) . . ?
C72 Fe1 C75 142.92(15) . . ?
C72 Fe1 C76 115.10(14) . . ?
C72 Fe1 C77 111.81(14) . . ?
C72 Fe1 C78 136.19(14) . . ?
C73 Fe1 C76 144.46(14) . . ?
C73 Fe1 C77 115.90(14) . . ?
C74 Fe1 C71 143.77(17) . . ?
C74 Fe1 C73 135.69(16) . . ?
C74 Fe1 C75 41.19(16) . . ?
C74 Fe1 C76 66.93(16) . . ?
C74 Fe1 C77 66.93(16) . . ?
C74 Fe1 C78 40.15(16) . . ?
C75 Fe1 C71 113.47(15) . . ?
C75 Fe1 C73 176.04(15) . . ?
C75 Fe1 C76 39.14(15) . . ?
C75 Fe1 C77 66.09(15) . . ?
C75 Fe1 C78 66.98(15) . . ?
C76 Fe1 C77 38.51(14) . . ?
C78 Fe1 C71 174.28(15) . . ?
C78 Fe1 C73 112.17(14) . . ?
C78 Fe1 C76 65.12(15) . . ?
C78 Fe1 C77 38.90(15) . . ?
Fe1 C69 H69 125.5 . . ?
C70 C69 Fe1 69.8(2) . . ?
C70 C69 H69 125.8 . . ?
C70 C69 C73 108.4(3) . . ?
C73 C69 Fe1 70.51(18) . . ?
C73 C69 H69 125.8 . . ?
Fe1 C70 H70 125.6 . . ?
C69 C70 Fe1 69.8(2) . . ?
C69 C70 H70 126.0 . . ?
C71 C70 Fe1 70.2(2) . . ?
C71 C70 C69 107.9(3) . . ?
C71 C70 H70 126.0 . . ?
Fe1 C71 H71 126.6 . . ?
C70 C71 Fe1 69.5(2) . . ?
C70 C71 H71 126.1 . . ?
C72 C71 Fe1 69.37(19) . . ?
C72 C71 C70 107.8(3) . . ?
C72 C71 H71 126.1 . . ?
Fe1 C72 H72 124.9 . . ?
C71 C72 Fe1 70.44(19) . . ?
C71 C72 H72 125.5 . . ?
C71 C72 C73 108.9(3) . . ?
C73 C72 Fe1 70.75(18) . . ?
C73 C72 H72 125.5 . . ?
C69 C73 Fe1 69.07(18) . . ?
C69 C73 C73 126.6(4) . 2_657 ?
C72 C73 Fe1 68.92(17) . . ?
C72 C73 C69 106.9(3) . . ?
C72 C73 C73 126.1(4) . 2_657 ?
C73 C73 Fe1 121.2(3) 2_657 . ?
Fe1 C74 H74 124.7 . . ?
C75 C74 Fe1 69.5(2) . . ?
C75 C74 H74 127.4 . . ?
C78 C74 Fe1 70.0(2) . . ?
C78 C74 H74 127.4 . . ?
C78 C74 C75 105.2(3) . . ?
Fe1 C75 H75 124.7 . . ?
C74 C75 Fe1 69.3(2) . . ?
C74 C75 H75 126.4 . . ?
C76 C75 Fe1 71.1(2) . . ?
C76 C75 C74 107.1(3) . . ?
C76 C75 H75 126.4 . . ?
Fe1 C76 H76 125.7 . . ?
C75 C76 Fe1 69.7(2) . . ?
C75 C76 H76 124.9 . . ?
C77 C76 Fe1 71.2(2) . . ?
C77 C76 C75 110.1(4) . . ?
C77 C76 H76 124.9 . . ?
Fe1 C77 H77 125.8 . . ?
C76 C77 Fe1 70.3(2) . . ?
C76 C77 H77 126.1 . . ?
C76 C77 C78 107.8(4) . . ?
C78 C77 Fe1 69.4(2) . . ?
C78 C77 H77 126.1 . . ?
Fe1 C78 H78 125.0 . . ?
C74 C78 Fe1 69.8(2) . . ?
C74 C78 H78 125.1 . . ?
C77 C78 Fe1 71.7(2) . . ?
C77 C78 C74 109.8(4) . . ?
C77 C78 H78 125.1 . . ?
C79 Fe2 C87 127.64(15) . . ?
C80 Fe2 C79 40.20(14) . . ?
C80 Fe2 C83 66.70(15) . . ?
C80 Fe2 C87 162.58(15) . . ?
C81 Fe2 C79 67.33(14) . . ?
C81 Fe2 C80 39.90(15) . . ?
C81 Fe2 C82 40.33(15) . . ?
C81 Fe2 C83 67.23(14) . . ?
C81 Fe2 C87 157.19(15) . . ?
C81 Fe2 C88 159.88(16) . . ?
C82 Fe2 C79 67.06(14) . . ?
C82 Fe2 C80 67.25(15) . . ?
C82 Fe2 C83 40.12(13) . . ?
C82 Fe2 C87 123.93(15) . . ?
C83 Fe2 C79 39.21(13) . . ?
C83 Fe2 C87 112.02(14) . . ?
C84 Fe2 C79 120.43(15) . . ?
C84 Fe2 C80 105.98(16) . . ?
C84 Fe2 C81 122.86(17) . . ?
C84 Fe2 C82 160.51(17) . . ?
C84 Fe2 C83 155.95(15) . . ?
C84 Fe2 C86 67.93(16) . . ?
C84 Fe2 C87 67.73(15) . . ?
C84 Fe2 C88 40.39(15) . . ?
C85 Fe2 C79 154.28(16) . . ?
C85 Fe2 C80 118.64(17) . . ?
C85 Fe2 C81 105.81(16) . . ?
C85 Fe2 C82 124.73(15) . . ?
C85 Fe2 C83 163.08(15) . . ?
C85 Fe2 C84 40.84(16) . . ?
C85 Fe2 C86 40.25(15) . . ?
C85 Fe2 C87 68.01(16) . . ?
C85 Fe2 C88 68.47(16) . . ?
C86 Fe2 C79 164.60(16) . . ?
C86 Fe2 C80 154.09(17) . . ?
C86 Fe2 C81 120.73(15) . . ?
C86 Fe2 C82 109.66(14) . . ?
C86 Fe2 C83 128.68(15) . . ?
C86 Fe2 C87 40.49(14) . . ?
C86 Fe2 C88 68.16(15) . . ?
C88 Fe2 C79 108.97(14) . . ?
C88 Fe2 C80 124.47(15) . . ?
C88 Fe2 C82 158.42(16) . . ?
C88 Fe2 C83 123.35(15) . . ?
C88 Fe2 C87 40.37(14) . . ?
Fe2 C79 H79 125.8 . . ?
C80 C79 Fe2 69.29(19) . . ?
C80 C79 H79 126.1 . . ?
C83 C79 Fe2 70.33(19) . . ?
C83 C79 H79 126.1 . . ?
C83 C79 C80 107.7(3) . . ?
Fe2 C80 H80 125.5 . . ?
C79 C80 Fe2 70.5(2) . . ?
C79 C80 H80 125.9 . . ?
C81 C80 Fe2 69.7(2) . . ?
C81 C80 C79 108.2(3) . . ?
C81 C80 H80 125.9 . . ?
Fe2 C81 H81 125.2 . . ?
C80 C81 Fe2 70.4(2) . . ?
C80 C81 H81 126.1 . . ?
C80 C81 C82 107.9(3) . . ?
C82 C81 Fe2 69.98(19) . . ?
C82 C81 H81 126.1 . . ?
Fe2 C82 H82 125.0 . . ?
C81 C82 Fe2 69.69(19) . . ?
C81 C82 H82 126.2 . . ?
C81 C82 C83 107.5(3) . . ?
C83 C82 Fe2 70.69(18) . . ?
C83 C82 H82 126.2 . . ?
Fe2 C83 H83 126.3 . . ?
C79 C83 Fe2 70.45(19) . . ?
C79 C83 C82 108.6(3) . . ?
C79 C83 H83 125.7 . . ?
C82 C83 Fe2 69.19(19) . . ?
C82 C83 H83 125.7 . . ?
Fe2 C84 H84 125.9 . . ?
C85 C84 Fe2 69.6(2) . . ?
C85 C84 H84 125.7 . . ?
C88 C84 Fe2 70.4(2) . . ?
C88 C84 H84 125.7 . . ?
C88 C84 C85 108.6(4) . . ?
Fe2 C85 H85 125.4 . . ?
C84 C85 Fe2 69.6(2) . . ?
C84 C85 H85 126.1 . . ?
C86 C85 Fe2 70.4(2) . . ?
C86 C85 C84 107.7(4) . . ?
C86 C85 H85 126.1 . . ?
Fe2 C86 H86 125.3 . . ?
C85 C86 Fe2 69.4(2) . . ?
C85 C86 H86 125.6 . . ?
C85 C86 C87 108.8(3) . . ?
C87 C86 Fe2 71.3(2) . . ?
C87 C86 H86 125.6 . . ?
C86 C87 Fe2 68.2(2) . . ?
C86 C87 C87 126.5(4) . 2_666 ?
C87 C87 Fe2 122.8(3) 2_666 . ?
C88 C87 Fe2 68.36(19) . . ?
C88 C87 C86 106.8(3) . . ?
C88 C87 C87 126.3(4) . 2_666 ?
Fe2 C88 H88 125.1 . . ?
C84 C88 Fe2 69.2(2) . . ?
C84 C88 C87 108.1(4) . . ?
C84 C88 H88 126.0 . . ?
C87 C88 Fe2 71.27(19) . . ?
C87 C88 H88 126.0 . . ?

loop_
_geom_bond_atom_site_label_1
_geom_bond_atom_site_label_2
_geom_bond_distance
_geom_bond_site_symmetry_2
_geom_bond_publ_flag
Ru1 Ru1 2.2904(4) 2_557 ?
Ru1 O1 2.0629(19) . ?
Ru1 O2 2.0781(19) 2_557 ?
Ru1 O3 2.0714(19) . ?
Ru1 O4 2.0770(19) 2_557 ?
Ru1 N1 2.289(2) . ?
Ru2 Ru2 2.2817(4) 2_656 ?
Ru2 O5 2.069(2) . ?
Ru2 O6 2.072(2) 2_656 ?
Ru2 O7 2.0687(18) . ?
Ru2 O8 2.0780(18) 2_656 ?
Ru2 N2 2.252(2) . ?
Ru3 Ru3 2.2913(4) 2_766 ?
Ru3 O9 2.0657(18) . ?
Ru3 O10 2.0727(19) 2_766 ?
Ru3 O11 2.0724(18) . ?
Ru3 O12 2.0749(18) 2_766 ?
Ru3 N3 2.265(2) . ?
Ru4 Ru4 2.2897(4) 2_667 ?
Ru4 O13 2.0766(19) . ?
Ru4 O14 2.0603(19) 2_667 ?
Ru4 O15 2.0676(19) . ?
Ru4 O16 2.0606(19) 2_667 ?
Ru4 N4 2.274(2) . ?
F1 C7 1.342(3) . ?
F2 C6 1.354(3) . ?
F3 C4 1.347(3) . ?
F4 C3 1.350(3) . ?
F5 C10 1.347(3) . ?
F6 C11 1.349(4) . ?
F7 C13 1.355(4) . ?
F8 C14 1.337(4) . ?
F9 C17 1.346(3) . ?
F10 C18 1.345(4) . ?
F11 C20 1.350(4) . ?
F12 C21 1.347(4) . ?
F13 C24 1.351(3) . ?
F14 C25 1.345(3) . ?
F15 C27 1.353(3) . ?
F16 C28 1.348(3) . ?
F17 C31 1.345(4) . ?
F18 C32 1.342(4) . ?
F19 C34 1.355(4) . ?
F20 C35 1.352(4) . ?
F21 C38 1.352(3) . ?
F22 C39 1.350(4) . ?
F23 C41 1.355(3) . ?
F24 C42 1.343(3) . ?
F25 C49 1.345(4) . ?
F26 C48 1.345(4) . ?
F27 C46 1.353(4) . ?
F28 C45 1.348(4) . ?
F29 C56 1.348(3) . ?
F30 C55 1.352(3) . ?
F31 C53 1.354(3) . ?
F32 C52 1.350(3) . ?
F33 C61 1.356(3) . ?
F34 C63 1.358(3) . ?
O1 C1 1.268(3) . ?
O2 C1 1.254(3) . ?
O3 C8 1.263(3) . ?
O4 C8 1.264(3) . ?
O5 C15 1.260(3) . ?
O6 C15 1.267(3) . ?
O7 C22 1.267(3) . ?
O8 C22 1.268(3) . ?
O9 C29 1.264(3) . ?
O10 C29 1.258(3) . ?
O11 C36 1.270(3) . ?
O12 C36 1.252(3) . ?
O13 C43 1.265(3) . ?
O14 C43 1.268(3) . ?
O15 C50 1.267(3) . ?
O16 C50 1.268(3) . ?
N1 C57 1.149(3) . ?
N2 C58 1.148(3) . ?
N3 C67 1.150(3) . ?
N4 C68 1.143(3) . ?
C1 C2 1.509(4) . ?
C2 C3 1.391(4) . ?
C2 C7 1.397(4) . ?
C3 C4 1.379(4) . ?
C4 C5 1.376(4) . ?
C5 H5 0.9500 . ?
C5 C6 1.380(4) . ?
C6 C7 1.379(4) . ?
C8 C9 1.513(4) . ?
C9 C10 1.379(4) . ?
C9 C14 1.390(4) . ?
C10 C11 1.380(4) . ?
C11 C12 1.383(5) . ?
C12 H12 0.9500 . ?
C12 C13 1.379(5) . ?
C13 C14 1.383(5) . ?
C15 C16 1.500(4) . ?
C16 C17 1.388(4) . ?
C16 C21 1.387(4) . ?
C17 C18 1.385(5) . ?
C18 C19 1.375(5) . ?
C19 H19 0.9500 . ?
C19 C20 1.374(5) . ?
C20 C21 1.383(5) . ?
C22 C23 1.499(4) . ?
C23 C24 1.393(4) . ?
C23 C28 1.395(4) . ?
C24 C25 1.385(4) . ?
C25 C26 1.375(4) . ?
C26 H26 0.9500 . ?
C26 C27 1.377(4) . ?
C27 C28 1.382(4) . ?
C29 C30 1.512(4) . ?
C30 C31 1.375(4) . ?
C30 C35 1.381(4) . ?
C31 C32 1.393(4) . ?
C32 C33 1.363(5) . ?
C33 H33 0.9500 . ?
C33 C34 1.380(5) . ?
C34 C35 1.383(4) . ?
C36 C37 1.510(4) . ?
C37 C38 1.383(4) . ?
C37 C42 1.389(4) . ?
C38 C39 1.382(4) . ?
C39 C40 1.374(4) . ?
C40 H40 0.9500 . ?
C40 C41 1.368(5) . ?
C41 C42 1.383(4) . ?
C43 C44 1.497(4) . ?
C44 C45 1.391(4) . ?
C44 C49 1.369(5) . ?
C45 C46 1.376(4) . ?
C46 C47 1.359(5) . ?
C47 H47 0.9500 . ?
C47 C48 1.367(5) . ?
C48 C49 1.399(5) . ?
C50 C51 1.491(4) . ?
C51 C52 1.393(4) . ?
C51 C56 1.404(4) . ?
C52 C53 1.374(4) . ?
C53 C54 1.379(4) . ?
C54 H54 0.9500 . ?
C54 C55 1.381(4) . ?
C55 C56 1.380(4) . ?
C57 C59 1.418(4) . ?
C58 C59 1.412(4) . ?
C59 C60 1.426(4) . ?
C60 C61 1.411(4) . ?
C60 C62 1.418(4) . ?
C61 C64 1.363(4) . ?
C62 H62 0.9500 . ?
C62 C63 1.352(4) . ?
C63 C65 1.414(4) . ?
C64 H64 0.9500 . ?
C64 C65 1.418(3) . ?
C65 C66 1.424(4) . ?
C66 C67 1.420(4) . ?
C66 C68 1.421(4) . ?
Fe1 C69 2.057(3) . ?
Fe1 C70 2.057(4) . ?
Fe1 C71 2.066(3) . ?
Fe1 C72 2.052(3) . ?
Fe1 C73 2.076(3) . ?
Fe1 C74 2.062(4) . ?
Fe1 C75 2.064(3) . ?
Fe1 C76 2.082(4) . ?
Fe1 C77 2.093(4) . ?
Fe1 C78 2.065(4) . ?
C69 H69 0.9500 . ?
C69 C70 1.422(5) . ?
C69 C73 1.428(4) . ?
C70 H70 0.9500 . ?
C70 C71 1.421(5) . ?
C71 H71 0.9500 . ?
C71 C72 1.415(5) . ?
C72 H72 0.9500 . ?
C72 C73 1.424(4) . ?
C73 C73 1.448(6) 2_657 ?
C74 H74 0.9500 . ?
C74 C75 1.451(6) . ?
C74 C78 1.417(6) . ?
C75 H75 0.9500 . ?
C75 C76 1.389(5) . ?
C76 H76 0.9500 . ?
C76 C77 1.377(5) . ?
C77 H77 0.9500 . ?
C77 C78 1.385(5) . ?
C78 H78 0.9500 . ?
Fe2 C79 2.080(3) . ?
Fe2 C80 2.063(3) . ?
Fe2 C81 2.054(3) . ?
Fe2 C82 2.058(3) . ?
Fe2 C83 2.078(3) . ?
Fe2 C84 2.040(3) . ?
Fe2 C85 2.039(4) . ?
Fe2 C86 2.053(3) . ?
Fe2 C87 2.094(3) . ?
Fe2 C88 2.055(3) . ?
C79 H79 0.9500 . ?
C79 C80 1.424(5) . ?
C79 C83 1.395(5) . ?
C80 H80 0.9500 . ?
C80 C81 1.405(5) . ?
C81 H81 0.9500 . ?
C81 C82 1.418(5) . ?
C82 H82 0.9500 . ?
C82 C83 1.419(5) . ?
C83 H83 0.9500 . ?
C84 H84 0.9500 . ?
C84 C85 1.423(5) . ?
C84 C88 1.414(6) . ?
C85 H85 0.9500 . ?
C85 C86 1.408(5) . ?
C86 H86 0.9500 . ?
C86 C87 1.436(5) . ?
C87 C87 1.449(8) 2_666 ?
C87 C88 1.432(5) . ?
C88 H88 0.9500 . ?

loop_
_geom_torsion_atom_site_label_1
_geom_torsion_atom_site_label_2
_geom_torsion_atom_site_label_3
_geom_torsion_atom_site_label_4
_geom_torsion
_geom_torsion_site_symmetry_1
_geom_torsion_site_symmetry_2
_geom_torsion_site_symmetry_3
_geom_torsion_site_symmetry_4
_geom_torsion_publ_flag
Ru1 O1 C1 O2 -0.7(4) . . . . ?
Ru1 O1 C1 C2 178.95(17) . . . . ?
Ru1 O2 C1 O1 -0.3(4) 2_557 . . . ?
Ru1 O2 C1 C2 -179.94(19) 2_557 . . . ?
Ru1 O3 C8 O4 0.0(4) . . . . ?
Ru1 O3 C8 C9 -178.83(19) . . . . ?
Ru1 O4 C8 O3 0.0(4) 2_557 . . . ?
Ru1 O4 C8 C9 178.87(19) 2_557 . . . ?
Ru2 O5 C15 O6 -3.0(4) . . . . ?
Ru2 O5 C15 C16 176.53(18) . . . . ?
Ru2 O6 C15 O5 1.2(4) 2_656 . . . ?
Ru2 O6 C15 C16 -178.34(18) 2_656 . . . ?
Ru2 O7 C22 O8 5.5(4) . . . . ?
Ru2 O7 C22 C23 -175.25(18) . . . . ?
Ru2 O8 C22 O7 -3.5(4) 2_656 . . . ?
Ru2 O8 C22 C23 177.25(18) 2_656 . . . ?
Ru3 O9 C29 O10 0.2(4) . . . . ?
Ru3 O9 C29 C30 178.14(17) . . . . ?
Ru3 O10 C29 O9 0.4(4) 2_766 . . . ?
Ru3 O10 C29 C30 -177.57(17) 2_766 . . . ?
Ru3 O11 C36 O12 -1.7(4) . . . . ?
Ru3 O11 C36 C37 177.32(18) . . . . ?
Ru3 O12 C36 O11 3.2(4) 2_766 . . . ?
Ru3 O12 C36 C37 -175.73(18) 2_766 . . . ?
Ru4 O13 C43 O14 8.1(4) . . . . ?
Ru4 O13 C43 C44 -168.08(19) . . . . ?
Ru4 O14 C43 O13 -8.0(4) 2_667 . . . ?
Ru4 O14 C43 C44 168.16(19) 2_667 . . . ?
Ru4 O15 C50 O16 2.8(4) . . . . ?
Ru4 O15 C50 C51 -175.16(18) . . . . ?
Ru4 O16 C50 O15 -3.8(4) 2_667 . . . ?
Ru4 O16 C50 C51 174.17(18) 2_667 . . . ?
F2 C6 C7 F1 0.4(4) . . . . ?
F2 C6 C7 C2 -177.6(3) . . . . ?
F3 C4 C5 C6 -179.2(3) . . . . ?
F4 C3 C4 F3 -0.9(4) . . . . ?
F4 C3 C4 C5 -179.2(3) . . . . ?
F5 C10 C11 F6 -0.1(5) . . . . ?
F5 C10 C11 C12 178.8(3) . . . . ?
F6 C11 C12 C13 179.9(3) . . . . ?
F7 C13 C14 F8 -0.8(5) . . . . ?
F7 C13 C14 C9 178.7(3) . . . . ?
F9 C17 C18 F10 0.1(4) . . . . ?
F9 C17 C18 C19 179.4(3) . . . . ?
F10 C18 C19 C20 176.4(3) . . . . ?
F11 C20 C21 F12 0.0(5) . . . . ?
F11 C20 C21 C16 -177.6(3) . . . . ?
F13 C24 C25 F14 -1.0(4) . . . . ?
F13 C24 C25 C26 -179.7(3) . . . . ?
F14 C25 C26 C27 179.6(3) . . . . ?
F15 C27 C28 F16 1.6(4) . . . . ?
F15 C27 C28 C23 -175.9(2) . . . . ?
F17 C31 C32 F18 -0.6(5) . . . . ?
F17 C31 C32 C33 179.8(3) . . . . ?
F18 C32 C33 C34 179.8(3) . . . . ?
F19 C34 C35 F20 0.2(5) . . . . ?
F19 C34 C35 C30 -178.8(3) . . . . ?
F21 C38 C39 F22 0.8(5) . . . . ?
F21 C38 C39 C40 -179.4(3) . . . . ?
F22 C39 C40 C41 179.9(3) . . . . ?
F23 C41 C42 F24 0.6(4) . . . . ?
F23 C41 C42 C37 178.2(3) . . . . ?
F26 C48 C49 F25 2.3(5) . . . . ?
F26 C48 C49 C44 -178.7(3) . . . . ?
F27 C46 C47 C48 -177.3(3) . . . . ?
F28 C45 C46 F27 1.4(4) . . . . ?
F28 C45 C46 C47 -177.9(3) . . . . ?
F30 C55 C56 F29 1.9(4) . . . . ?
F30 C55 C56 C51 -178.8(3) . . . . ?
F31 C53 C54 C55 177.2(3) . . . . ?
F32 C52 C53 F31 4.1(4) . . . . ?
F32 C52 C53 C54 -176.5(2) . . . . ?
F33 C61 C64 C65 177.8(2) . . . . ?
F34 C63 C65 C64 178.9(2) . . . . ?
F34 C63 C65 C66 -0.1(4) . . . . ?
O1 C1 C2 C3 62.8(4) . . . . ?
O1 C1 C2 C7 -111.2(3) . . . . ?
O2 C1 C2 C3 -117.5(3) . . . . ?
O2 C1 C2 C7 68.5(4) . . . . ?
O3 C8 C9 C10 99.2(3) . . . . ?
O3 C8 C9 C14 -79.7(4) . . . . ?
O4 C8 C9 C10 -79.7(4) . . . . ?
O4 C8 C9 C14 101.3(3) . . . . ?
O5 C15 C16 C17 -128.6(3) . . . . ?
O5 C15 C16 C21 51.0(4) . . . . ?
O6 C15 C16 C17 51.0(4) . . . . ?
O6 C15 C16 C21 -129.4(3) . . . . ?
O7 C22 C23 C24 35.0(4) . . . . ?
O7 C22 C23 C28 -141.7(3) . . . . ?
O8 C22 C23 C24 -145.7(3) . . . . ?
O8 C22 C23 C28 37.6(4) . . . . ?
O9 C29 C30 C31 -83.7(3) . . . . ?
O9 C29 C30 C35 95.0(3) . . . . ?
O10 C29 C30 C31 94.5(3) . . . . ?
O10 C29 C30 C35 -86.9(3) . . . . ?
O11 C36 C37 C38 -59.0(4) . . . . ?
O11 C36 C37 C42 121.0(3) . . . . ?
O12 C36 C37 C38 120.1(3) . . . . ?
O12 C36 C37 C42 -59.9(4) . . . . ?
O13 C43 C44 C45 105.4(3) . . . . ?
O13 C43 C44 C49 -72.6(4) . . . . ?
O14 C43 C44 C45 -71.1(3) . . . . ?
O14 C43 C44 C49 110.9(3) . . . . ?
O15 C50 C51 C52 148.1(3) . . . . ?
O15 C50 C51 C56 -29.2(4) . . . . ?
O16 C50 C51 C52 -30.0(4) . . . . ?
O16 C50 C51 C56 152.7(3) . . . . ?
C1 C2 C3 F4 5.8(4) . . . . ?
C1 C2 C3 C4 -174.2(3) . . . . ?
C1 C2 C7 F1 -4.7(4) . . . . ?
C1 C2 C7 C6 173.3(3) . . . . ?
C2 C3 C4 F3 179.1(3) . . . . ?
C2 C3 C4 C5 0.8(5) . . . . ?
C3 C2 C7 F1 -178.9(3) . . . . ?
C3 C2 C7 C6 -0.9(4) . . . . ?
C3 C4 C5 C6 -0.9(5) . . . . ?
C4 C5 C6 F2 178.5(3) . . . . ?
C4 C5 C6 C7 0.2(5) . . . . ?
C5 C6 C7 F1 178.8(3) . . . . ?
C5 C6 C7 C2 0.8(5) . . . . ?
C7 C2 C3 F4 -179.9(2) . . . . ?
C7 C2 C3 C4 0.1(4) . . . . ?
C8 C9 C10 F5 1.7(4) . . . . ?
C8 C9 C10 C11 -177.0(3) . . . . ?
C8 C9 C14 F8 -1.7(4) . . . . ?
C8 C9 C14 C13 178.8(3) . . . . ?
C9 C10 C11 F6 178.7(3) . . . . ?
C9 C10 C11 C12 -2.4(5) . . . . ?
C10 C9 C14 F8 179.3(3) . . . . ?
C10 C9 C14 C13 -0.1(5) . . . . ?
C10 C11 C12 C13 1.0(5) . . . . ?
C11 C12 C13 F7 -179.1(3) . . . . ?
C11 C12 C13 C14 0.8(5) . . . . ?
C12 C13 C14 F8 179.3(3) . . . . ?
C12 C13 C14 C9 -1.3(5) . . . . ?
C14 C9 C10 F5 -179.3(3) . . . . ?
C14 C9 C10 C11 1.9(5) . . . . ?
C15 C16 C17 F9 3.1(4) . . . . ?
C15 C16 C17 C18 180.0(3) . . . . ?
C15 C16 C21 F12 0.2(4) . . . . ?
C15 C16 C21 C20 177.7(3) . . . . ?
C16 C17 C18 F10 -176.8(3) . . . . ?
C16 C17 C18 C19 2.5(5) . . . . ?
C17 C16 C21 F12 179.8(3) . . . . ?
C17 C16 C21 C20 -2.7(4) . . . . ?
C17 C18 C19 C20 -2.9(5) . . . . ?
C18 C19 C20 F11 -179.6(3) . . . . ?
C18 C19 C20 C21 0.6(5) . . . . ?
C19 C20 C21 F12 179.8(3) . . . . ?
C19 C20 C21 C16 2.3(5) . . . . ?
C21 C16 C17 F9 -176.5(3) . . . . ?
C21 C16 C17 C18 0.4(4) . . . . ?
C22 C23 C24 F13 5.6(4) . . . . ?
C22 C23 C24 C25 -175.3(3) . . . . ?
C22 C23 C28 F16 -4.4(4) . . . . ?
C22 C23 C28 C27 173.0(3) . . . . ?
C23 C24 C25 F14 179.8(3) . . . . ?
C23 C24 C25 C26 1.2(4) . . . . ?
C24 C23 C28 F16 178.7(2) . . . . ?
C24 C23 C28 C27 -3.9(4) . . . . ?
C24 C25 C26 C27 -1.8(4) . . . . ?
C25 C26 C27 F15 178.9(3) . . . . ?
C25 C26 C27 C28 -0.4(4) . . . . ?
C26 C27 C28 F16 -179.1(3) . . . . ?
C26 C27 C28 C23 3.4(4) . . . . ?
C28 C23 C24 F13 -177.5(2) . . . . ?
C28 C23 C24 C25 1.7(4) . . . . ?
C29 C30 C31 F17 -0.8(4) . . . . ?
C29 C30 C31 C32 178.0(3) . . . . ?
C29 C30 C35 F20 2.5(4) . . . . ?
C29 C30 C35 C34 -178.5(3) . . . . ?
C30 C31 C32 F18 -179.4(3) . . . . ?
C30 C31 C32 C33 1.1(5) . . . . ?
C31 C30 C35 F20 -178.9(3) . . . . ?
C31 C30 C35 C34 0.1(4) . . . . ?
C31 C32 C33 C34 -0.7(5) . . . . ?
C32 C33 C34 F19 179.0(3) . . . . ?
C32 C33 C34 C35 0.0(5) . . . . ?
C33 C34 C35 F20 179.3(3) . . . . ?
C33 C34 C35 C30 0.2(5) . . . . ?
C35 C30 C31 F17 -179.5(3) . . . . ?
C35 C30 C31 C32 -0.8(4) . . . . ?
C36 C37 C38 F21 -1.3(5) . . . . ?
C36 C37 C38 C39 179.6(3) . . . . ?
C36 C37 C42 F24 -1.1(4) . . . . ?
C36 C37 C42 C41 -178.7(3) . . . . ?
C37 C38 C39 F22 179.9(3) . . . . ?
C37 C38 C39 C40 -0.4(5) . . . . ?
C38 C37 C42 F24 178.9(3) . . . . ?
C38 C37 C42 C41 1.3(4) . . . . ?
C38 C39 C40 C41 0.1(5) . . . . ?
C39 C40 C41 F23 -179.0(3) . . . . ?
C39 C40 C41 C42 0.8(5) . . . . ?
C40 C41 C42 F24 -179.2(3) . . . . ?
C40 C41 C42 C37 -1.6(4) . . . . ?
C42 C37 C38 F21 178.7(3) . . . . ?
C42 C37 C38 C39 -0.4(5) . . . . ?
C43 C44 C45 F28 -2.1(4) . . . . ?
C43 C44 C45 C46 -179.6(3) . . . . ?
C43 C44 C49 F25 -1.3(5) . . . . ?
C43 C44 C49 C48 179.7(3) . . . . ?
C44 C45 C46 F27 178.9(3) . . . . ?
C44 C45 C46 C47 -0.4(5) . . . . ?
C45 C44 C49 F25 -179.4(3) . . . . ?
C45 C44 C49 C48 1.6(5) . . . . ?
C45 C46 C47 C48 2.0(5) . . . . ?
C46 C47 C48 F26 176.8(3) . . . . ?
C46 C47 C48 C49 -1.8(5) . . . . ?
C47 C48 C49 F25 -179.0(3) . . . . ?
C47 C48 C49 C44 0.0(5) . . . . ?
C49 C44 C45 F28 176.1(3) . . . . ?
C49 C44 C45 C46 -1.4(4) . . . . ?
C50 C51 C52 F32 0.8(4) . . . . ?
C50 C51 C52 C53 -177.2(3) . . . . ?
C50 C51 C56 F29 -4.7(4) . . . . ?
C50 C51 C56 C55 176.0(3) . . . . ?
C51 C52 C53 F31 -177.9(3) . . . . ?
C51 C52 C53 C54 1.6(4) . . . . ?
C52 C51 C56 F29 177.8(3) . . . . ?
C52 C51 C56 C55 -1.4(4) . . . . ?
C52 C53 C54 C55 -2.2(4) . . . . ?
C53 C54 C55 F30 -179.3(2) . . . . ?
C53 C54 C55 C56 1.1(4) . . . . ?
C54 C55 C56 F29 -178.5(3) . . . . ?
C54 C55 C56 C51 0.7(5) . . . . ?
C56 C51 C52 F32 178.2(2) . . . . ?
C56 C51 C52 C53 0.3(4) . . . . ?
C57 C59 C60 C61 10.2(5) . . . . ?
C57 C59 C60 C62 -172.0(3) . . . . ?
C58 C59 C60 C61 -170.8(3) . . . . ?
C58 C59 C60 C62 7.1(4) . . . . ?
C59 C60 C61 F33 0.7(4) . . . . ?
C59 C60 C61 C64 179.0(3) . . . . ?
C59 C60 C62 C63 -178.9(3) . . . . ?
C60 C61 C64 C65 -0.4(4) . . . . ?
C60 C62 C63 F34 -178.3(2) . . . . ?
C60 C62 C63 C65 0.2(5) . . . . ?
C61 C60 C62 C63 -0.9(4) . . . . ?
C61 C64 C65 C63 -0.3(4) . . . . ?
C61 C64 C65 C66 178.7(3) . . . . ?
C62 C60 C61 F33 -177.3(2) . . . . ?
C62 C60 C61 C64 1.0(4) . . . . ?
C62 C63 C65 C64 0.4(4) . . . . ?
C62 C63 C65 C66 -178.6(3) . . . . ?
C63 C65 C66 C67 -4.0(5) . . . . ?
C63 C65 C66 C68 175.4(3) . . . . ?
C64 C65 C66 C67 177.0(3) . . . . ?
C64 C65 C66 C68 -3.5(4) . . . . ?
Fe1 C69 C70 C71 -60.1(2) . . . . ?
Fe1 C69 C73 C72 58.7(2) . . . . ?
Fe1 C69 C73 C73 -114.0(4) . . . 2_657 ?
Fe1 C70 C71 C72 -59.0(2) . . . . ?
Fe1 C71 C72 C73 -60.5(2) . . . . ?
Fe1 C72 C73 C69 -58.8(2) . . . . ?
Fe1 C72 C73 C73 114.0(4) . . . 2_657 ?
Fe1 C74 C75 C76 61.5(3) . . . . ?
Fe1 C74 C78 C77 -60.8(3) . . . . ?
Fe1 C75 C76 C77 59.9(3) . . . . ?
Fe1 C76 C77 C78 59.5(3) . . . . ?
Fe1 C77 C78 C74 59.7(3) . . . . ?
C69 C70 C71 Fe1 59.8(2) . . . . ?
C69 C70 C71 C72 0.8(4) . . . . ?
C70 C69 C73 Fe1 -59.7(2) . . . . ?
C70 C69 C73 C72 -1.0(4) . . . . ?
C70 C69 C73 C73 -173.8(4) . . . 2_657 ?
C70 C71 C72 Fe1 59.1(2) . . . . ?
C70 C71 C72 C73 -1.4(4) . . . . ?
C71 C72 C73 Fe1 60.3(2) . . . . ?
C71 C72 C73 C69 1.5(4) . . . . ?
C71 C72 C73 C73 174.3(4) . . . 2_657 ?
C73 C69 C70 Fe1 60.2(2) . . . . ?
C73 C69 C70 C71 0.1(4) . . . . ?
C74 C75 C76 Fe1 -60.3(3) . . . . ?
C74 C75 C76 C77 -0.4(4) . . . . ?
C75 C74 C78 Fe1 61.0(3) . . . . ?
C75 C74 C78 C77 0.2(4) . . . . ?
C75 C76 C77 Fe1 -59.0(3) . . . . ?
C75 C76 C77 C78 0.5(4) . . . . ?
C76 C77 C78 Fe1 -60.1(3) . . . . ?
C76 C77 C78 C74 -0.4(4) . . . . ?
C78 C74 C75 Fe1 -61.3(2) . . . . ?
C78 C74 C75 C76 0.1(4) . . . . ?
Fe2 C79 C80 C81 59.8(2) . . . . ?
Fe2 C79 C83 C82 -58.8(2) . . . . ?
Fe2 C80 C81 C82 60.2(2) . . . . ?
Fe2 C81 C82 C83 60.9(2) . . . . ?
Fe2 C82 C83 C79 59.6(2) . . . . ?
Fe2 C84 C85 C86 -60.4(2) . . . . ?
Fe2 C84 C88 C87 61.0(2) . . . . ?
Fe2 C85 C86 C87 -60.6(2) . . . . ?
Fe2 C86 C87 C87 115.5(4) . . . 2_666 ?
Fe2 C86 C87 C88 -57.6(2) . . . . ?
Fe2 C87 C88 C84 -59.7(2) . . . . ?
C79 C80 C81 Fe2 -60.3(2) . . . . ?
C79 C80 C81 C82 -0.1(4) . . . . ?
C80 C79 C83 Fe2 59.4(2) . . . . ?
C80 C79 C83 C82 0.6(4) . . . . ?
C80 C81 C82 Fe2 -60.5(2) . . . . ?
C80 C81 C82 C83 0.4(4) . . . . ?
C81 C82 C83 Fe2 -60.2(2) . . . . ?
C81 C82 C83 C79 -0.6(4) . . . . ?
C83 C79 C80 Fe2 -60.1(2) . . . . ?
C83 C79 C80 C81 -0.3(4) . . . . ?
C84 C85 C86 Fe2 59.9(2) . . . . ?
C84 C85 C86 C87 -0.8(4) . . . . ?
C85 C84 C88 Fe2 -59.3(2) . . . . ?
C85 C84 C88 C87 1.7(4) . . . . ?
C85 C86 C87 Fe2 59.4(2) . . . . ?
C85 C86 C87 C87 174.9(4) . . . 2_666 ?
C85 C86 C87 C88 1.8(4) . . . . ?
C86 C87 C88 Fe2 57.6(2) . . . . ?
C86 C87 C88 C84 -2.1(4) . . . . ?
C87 C87 C88 Fe2 -115.6(4) 2_666 . . . ?
C87 C87 C88 C84 -175.3(4) 2_666 . . . ?
C88 C84 C85 Fe2 59.8(2) . . . . ?
C88 C84 C85 C86 -0.6(4) . . . . ?
